data_4135503
loop_
_publ_author_name
'Dong, Yuyang'
'Lund, Colton J.'
'Porter, Gerard J.'
'Clarke, Ryan M.'
'Zheng, Shao-Liang'
'Cundari, Thomas R.'
'Betley, Theodore A.'

_publ_section_title
;
 Enantioselective C-H Amination Catalyzed by Nickel Iminyl Complexes
 Supported by Anionic Bisoxazoline (BOX) Ligands.
;
_journal_issue 2
_journal_name_full 'Journal of the American Chemical Society'
_journal_page_first 817
_journal_page_last 829
_journal_paper_doi 10.1021/jacs.0c09839
_journal_volume 143
_journal_year 2021
_chemical_absolute_configuration rm
_chemical_formula_moiety 'C55 H52 N3 Ni O2'
_chemical_formula_sum 'C55 H52 N3 Ni O2'
_chemical_formula_weight 845.70
_space_group_crystal_system orthorhombic
_space_group_IT_number 19
_space_group_name_Hall 'P 2ac 2ab'
_space_group_name_H-M_alt 'P 21 21 21'
_atom_sites_solution_hydrogens geom
_audit_creation_method SHELXL-2014/7
_cell_angle_alpha 90
_cell_angle_beta 90
_cell_angle_gamma 90
_cell_formula_units_Z 8
_cell_length_a 9.6441(8)
_cell_length_b 28.862(2)
_cell_length_c 42.241(2)
_cell_measurement_reflns_used 9914
_cell_measurement_temperature 100(2)
_cell_measurement_theta_max 24.803
_cell_measurement_theta_min 2.272
_cell_volume 11757.7(14)
_computing_cell_refinement 'SAINT 8.35A (Bruker-AXS, 2015)'
_computing_data_collection 'APEX3 v2016.1.0 (Bruker-AXS, 2016)'
_computing_data_reduction 'SAINT 8.35A (Bruker-AXS, 2015)'
_computing_molecular_graphics 'Bruker SHELXTL (Sheldrick, 2015)'
_computing_publication_material 'Bruker SHELXTL (Sheldrick, 2015)'
_computing_structure_refinement 'SHELXL-2014/7 (Sheldrick, 2014)'
_computing_structure_solution 'SHELXT-2014 (Sheldrick, 2015)'
_diffrn_ambient_temperature 100(2)
_diffrn_measured_fraction_theta_full 0.995
_diffrn_measured_fraction_theta_max 0.995
_diffrn_measurement_device_type
;
Bruker D8 goniometer with CCD area detector
;
_diffrn_radiation_type MoK\a
_diffrn_radiation_wavelength 0.71073
_diffrn_reflns_av_R_equivalents 0.2083
_diffrn_reflns_av_unetI/netI 0.2318
_diffrn_reflns_Laue_measured_fraction_full 0.995
_diffrn_reflns_Laue_measured_fraction_max 0.995
_diffrn_reflns_limit_h_max 11
_diffrn_reflns_limit_h_min -11
_diffrn_reflns_limit_k_max 34
_diffrn_reflns_limit_k_min -34
_diffrn_reflns_limit_l_max 48
_diffrn_reflns_limit_l_min -50
_diffrn_reflns_number 92620
_diffrn_reflns_point_group_measured_fraction_full 0.991
_diffrn_reflns_point_group_measured_fraction_max 0.991
_diffrn_reflns_theta_full 25.119
_diffrn_reflns_theta_max 25.119
_diffrn_reflns_theta_min 2.166
_diffrn_source 'I/mS microfocus tube'
_exptl_absorpt_coefficient_mu 0.365
_exptl_absorpt_process_details SADBAS
_exptl_crystal_colour green
_exptl_crystal_density_diffrn 0.956
_exptl_crystal_description needle
_exptl_crystal_F_000 3576
_exptl_crystal_size_max 0.14
_exptl_crystal_size_mid 0.04
_exptl_crystal_size_min 0.03
_refine_diff_density_max 0.414
_refine_diff_density_min -0.319
_refine_diff_density_rms 0.056
_refine_ls_abs_structure_details
;
 Flack x determined using 2596 quotients [(I+)-(I-)]/[(I+)+(I-)]
 (Parsons, Flack and Wagner, Acta Cryst. B69 (2013) 249-259).
;
_refine_ls_abs_structure_Flack -0.007(13)
_refine_ls_extinction_method none
_refine_ls_goodness_of_fit_ref 0.961
_refine_ls_hydrogen_treatment constr
_refine_ls_matrix_type full
_refine_ls_number_parameters 1145
_refine_ls_number_reflns 20814
_refine_ls_number_restraints 2080
_refine_ls_restrained_S_all 0.925
_refine_ls_R_factor_all 0.1962
_refine_ls_R_factor_gt 0.0820
_refine_ls_shift/su_max 0.001
_refine_ls_shift/su_mean 0.000
_refine_ls_structure_factor_coef Fsqd
_refine_ls_weighting_details 'w=1/[\s^2^(Fo^2^)+(0.0857P)^2^] where P=(Fo^2^+2Fc^2^)/3'
_refine_ls_weighting_scheme calc
_refine_ls_wR_factor_gt 0.1623
_refine_ls_wR_factor_ref 0.2031
_reflns_Friedel_coverage 0.811
_reflns_Friedel_fraction_full 0.986
_reflns_Friedel_fraction_max 0.986
_reflns_number_gt 9438
_reflns_number_total 20814
_reflns_threshold_expression 'I > 2\s(I)'
_cod_data_source_file ja0c09839_si_002.cif
_cod_data_source_block 4
_cod_depositor_comments 'Adding full bibliography for 4135500--4135503.cif.'
_cod_database_code 4135503
_shelx_shelxl_version_number 2014/7
_shelx_space_group_comment
;
The symmetry employed for this shelxl refinement is uniquely defined
by the following loop, which should always be used as a source of
symmetry information in preference to the above space-group names.
They are only intended as comments.
;
_shelx_estimated_absorpt_t_min 0.6466
_shelx_estimated_absorpt_t_max 0.8012

loop_
_space_group_symop_operation_xyz
'x, y, z'
'-x+1/2, -y, z+1/2'
'-x, y+1/2, -z+1/2'
'x+1/2, -y+1/2, -z'

loop_
_atom_site_label
_atom_site_type_symbol
_atom_site_fract_x
_atom_site_fract_y
_atom_site_fract_z
_atom_site_U_iso_or_equiv
_atom_site_adp_type
_atom_site_occupancy
_atom_site_site_symmetry_order
_atom_site_calc_flag
_atom_site_refinement_flags_posn
_atom_site_refinement_flags_adp
_atom_site_refinement_flags_occupancy
_atom_site_disorder_assembly
_atom_site_disorder_group
Ni1 Ni 0.25826(14) 0.58280(4) 0.72859(3) 0.0434(3) Uani 1 1 d . . . . .
O1 O 0.5013(7) 0.4820(2) 0.69502(15) 0.0527(18) Uani 1 1 d . U . . .
O2 O 0.3942(8) 0.6170(2) 0.64041(14) 0.0585(19) Uani 1 1 d . U . . .
N1 N 0.2559(9) 0.5928(2) 0.76753(16) 0.048(2) Uani 1 1 d . . . . .
N2 N 0.3354(8) 0.5255(3) 0.71647(16) 0.0421(19) Uani 1 1 d . U . . .
N3 N 0.2791(9) 0.6087(2) 0.68788(16) 0.043(2) Uani 1 1 d . U . . .
C1 C 0.3226(10) 0.4800(3) 0.7333(2) 0.045(2) Uani 1 1 d . U . . .
H1 H 0.3179 0.4850 0.7567 0.055 Uiso 1 1 calc R U . . .
C2 C 0.4625(10) 0.4581(4) 0.7243(2) 0.053(3) Uani 1 1 d . U . . .
H2A H 0.5325 0.4633 0.7410 0.063 Uiso 1 1 calc R U . . .
H2B H 0.4525 0.4244 0.7206 0.063 Uiso 1 1 calc R U . . .
C3 C 0.4362(10) 0.5219(3) 0.6947(2) 0.041(2) Uani 1 1 d . U . . .
C4 C 0.4598(11) 0.5553(3) 0.6730(2) 0.050(3) Uani 1 1 d . U . . .
H4 H 0.5401 0.5527 0.6601 0.060 Uiso 1 1 calc R U . . .
C5 C 0.3761(11) 0.5922(3) 0.6684(2) 0.044(2) Uani 1 1 d . U . . .
C6 C 0.2876(12) 0.6524(3) 0.63850(19) 0.050(3) Uani 1 1 d . U . . .
H6A H 0.2235 0.6464 0.6207 0.060 Uiso 1 1 calc R U . . .
H6B H 0.3289 0.6836 0.6359 0.060 Uiso 1 1 calc R U . . .
C7 C 0.2116(11) 0.6479(3) 0.6710(2) 0.049(3) Uani 1 1 d . U . . .
H7 H 0.1129 0.6391 0.6668 0.059 Uiso 1 1 calc R U . . .
C8 C 0.1921(11) 0.4522(4) 0.7218(3) 0.060(3) Uani 1 1 d D . . . .
C9 C 0.191(5) 0.4487(11) 0.6852(4) 0.047(4) Uani 0.322(17) 1 d DG U P A 1
C10 C 0.176(4) 0.4864(9) 0.6650(5) 0.044(4) Uani 0.322(17) 1 d G U P A 1
H10 H 0.1387 0.5146 0.6728 0.053 Uiso 0.322(17) 1 calc R U P A 1
C11 C 0.214(4) 0.4826(9) 0.6334(5) 0.061(4) Uani 0.322(17) 1 d G U P A 1
H11 H 0.2035 0.5083 0.6196 0.073 Uiso 0.322(17) 1 calc R U P A 1
C12 C 0.268(3) 0.4412(10) 0.6220(5) 0.058(4) Uani 0.322(17) 1 d G U P A 1
H12 H 0.2947 0.4386 0.6004 0.069 Uiso 0.322(17) 1 calc R U P A 1
C13 C 0.284(4) 0.4036(9) 0.6422(6) 0.070(4) Uani 0.322(17) 1 d G U P A 1
H13 H 0.3211 0.3753 0.6345 0.084 Uiso 0.322(17) 1 calc R U P A 1
C14 C 0.246(4) 0.4073(9) 0.6738(6) 0.067(4) Uani 0.322(17) 1 d G U P A 1
H14 H 0.2563 0.3816 0.6877 0.080 Uiso 0.322(17) 1 calc R U P A 1
C15 C 0.053(4) 0.4796(19) 0.7207(8) 0.034(4) Uani 0.322(17) 1 d DG U P A 1
C16 C 0.033(3) 0.5068(19) 0.7475(8) 0.046(3) Uani 0.322(17) 1 d G U P A 1
H16 H 0.1044 0.5095 0.7629 0.055 Uiso 0.322(17) 1 calc R U P A 1
C17 C -0.092(4) 0.5300(16) 0.7519(7) 0.051(4) Uani 0.322(17) 1 d G U P A 1
H17 H -0.1057 0.5485 0.7702 0.062 Uiso 0.322(17) 1 calc R U P A 1
C18 C -0.197(3) 0.5261(15) 0.7294(7) 0.051(4) Uani 0.322(17) 1 d G U P A 1
H18 H -0.2820 0.5420 0.7324 0.062 Uiso 0.322(17) 1 calc R U P A 1
C19 C -0.177(3) 0.4990(14) 0.7026(6) 0.045(4) Uani 0.322(17) 1 d G U P A 1
H19 H -0.2481 0.4963 0.6873 0.054 Uiso 0.322(17) 1 calc R U P A 1
C20 C -0.052(4) 0.4757(15) 0.6983(7) 0.041(4) Uani 0.322(17) 1 d G U P A 1
H20 H -0.0380 0.4572 0.6800 0.050 Uiso 0.322(17) 1 calc R U P A 1
C21 C 0.189(7) 0.4070(16) 0.7427(14) 0.057(4) Uani 0.322(17) 1 d DG U P A 1
C22 C 0.071(7) 0.3799(18) 0.7398(12) 0.085(6) Uani 0.322(17) 1 d G U P A 1
H22 H 0.0020 0.3877 0.7245 0.102 Uiso 0.322(17) 1 calc R U P A 1
C23 C 0.052(6) 0.3414(15) 0.7591(11) 0.087(7) Uani 0.322(17) 1 d G U P A 1
H23 H -0.0286 0.3229 0.7570 0.104 Uiso 0.322(17) 1 calc R U P A 1
C24 C 0.153(6) 0.3300(13) 0.7814(11) 0.088(6) Uani 0.322(17) 1 d G U P A 1
H24 H 0.1403 0.3037 0.7946 0.105 Uiso 0.322(17) 1 calc R U P A 1
C25 C 0.271(5) 0.3571(16) 0.7844(13) 0.080(5) Uani 0.322(17) 1 d G U P A 1
H25 H 0.3397 0.3493 0.7996 0.096 Uiso 0.322(17) 1 calc R U P A 1
C26 C 0.289(5) 0.3956(15) 0.7651(15) 0.066(5) Uani 0.322(17) 1 d G U P A 1
H26 H 0.3703 0.4141 0.7671 0.080 Uiso 0.322(17) 1 calc R U P A 1
C9A C 0.222(2) 0.4362(5) 0.68747(18) 0.047(4) Uani 0.678(17) 1 d DG U P A 2
C10A C 0.1995(18) 0.4689(4) 0.6639(2) 0.044(4) Uani 0.678(17) 1 d G U P A 2
H10A H 0.1663 0.4989 0.6693 0.053 Uiso 0.678(17) 1 calc R U P A 2
C11A C 0.2252(15) 0.4578(5) 0.6324(2) 0.061(4) Uani 0.678(17) 1 d G U P A 2
H11A H 0.2096 0.4801 0.6163 0.073 Uiso 0.678(17) 1 calc R U P A 2
C12A C 0.2738(15) 0.4139(5) 0.6245(2) 0.058(4) Uani 0.678(17) 1 d G U P A 2
H12A H 0.2914 0.4063 0.6030 0.069 Uiso 0.678(17) 1 calc R U P A 2
C13A C 0.2967(16) 0.3812(4) 0.6481(3) 0.070(4) Uani 0.678(17) 1 d G U P A 2
H13A H 0.3299 0.3512 0.6427 0.084 Uiso 0.678(17) 1 calc R U P A 2
C14A C 0.2710(19) 0.3923(5) 0.6796(2) 0.067(4) Uani 0.678(17) 1 d G U P A 2
H14A H 0.2866 0.3700 0.6957 0.080 Uiso 0.678(17) 1 calc R U P A 2
C15A C 0.0563(15) 0.4796(8) 0.7295(4) 0.034(4) Uani 0.678(17) 1 d DG U P A 2
C16A C 0.0485(13) 0.5083(8) 0.7559(4) 0.046(3) Uani 0.678(17) 1 d G U P A 2
H16A H 0.1253 0.5107 0.7699 0.055 Uiso 0.678(17) 1 calc R U P A 2
C17A C -0.0715(15) 0.5336(7) 0.7618(4) 0.051(4) Uani 0.678(17) 1 d G U P A 2
H17A H -0.0768 0.5532 0.7798 0.062 Uiso 0.678(17) 1 calc R U P A 2
C18A C -0.1839(12) 0.5301(6) 0.7413(3) 0.051(4) Uani 0.678(17) 1 d G U P A 2
H18A H -0.2659 0.5473 0.7453 0.062 Uiso 0.678(17) 1 calc R U P A 2
C19A C -0.1761(12) 0.5013(6) 0.7149(3) 0.045(4) Uani 0.678(17) 1 d G U P A 2
H19A H -0.2529 0.4989 0.7009 0.054 Uiso 0.678(17) 1 calc R U P A 2
C20A C -0.0561(16) 0.4761(6) 0.7090(3) 0.041(4) Uani 0.678(17) 1 d G U P A 2
H20A H -0.0508 0.4565 0.6910 0.050 Uiso 0.678(17) 1 calc R U P A 2
C21A C 0.168(3) 0.4067(7) 0.7416(7) 0.057(4) Uani 0.678(17) 1 d DG U P A 2
C22A C 0.065(3) 0.3767(8) 0.7313(5) 0.085(6) Uani 0.678(17) 1 d G U P A 2
H22A H 0.0081 0.3849 0.7138 0.102 Uiso 0.678(17) 1 calc R U P A 2
C23A C 0.044(3) 0.3346(7) 0.7466(5) 0.087(7) Uani 0.678(17) 1 d G U P A 2
H23A H -0.0265 0.3141 0.7396 0.104 Uiso 0.678(17) 1 calc R U P A 2
C24A C 0.127(2) 0.3226(5) 0.7723(5) 0.088(6) Uani 0.678(17) 1 d G U P A 2
H24A H 0.1127 0.2939 0.7828 0.105 Uiso 0.678(17) 1 calc R U P A 2
C25A C 0.230(2) 0.3526(7) 0.7826(6) 0.080(5) Uani 0.678(17) 1 d G U P A 2
H25A H 0.2865 0.3444 0.8002 0.096 Uiso 0.678(17) 1 calc R U P A 2
C26A C 0.251(2) 0.3947(6) 0.7673(7) 0.066(5) Uani 0.678(17) 1 d G U P A 2
H26A H 0.3211 0.4152 0.7744 0.080 Uiso 0.678(17) 1 calc R U P A 2
C27 C 0.2120(11) 0.6936(3) 0.6904(2) 0.049(3) Uani 1 1 d D . . . .
C28 C 0.1203(12) 0.6887(4) 0.7214(2) 0.051(3) Uani 1 1 d . U . . .
C29 C 0.1410(14) 0.7173(4) 0.7477(2) 0.070(3) Uani 1 1 d . U . . .
H29 H 0.2190 0.7373 0.7483 0.084 Uiso 1 1 calc R U . . .
C30 C 0.0507(14) 0.7168(4) 0.7725(3) 0.074(3) Uani 1 1 d . U . . .
H30 H 0.0607 0.7387 0.7892 0.089 Uiso 1 1 calc R U . . .
C31 C -0.0526(14) 0.6854(4) 0.7736(3) 0.076(3) Uani 1 1 d . U . . .
H31 H -0.1098 0.6833 0.7918 0.091 Uiso 1 1 calc R U . . .
C32 C -0.0757(12) 0.6562(4) 0.7482(2) 0.062(3) Uani 1 1 d . U . . .
H32 H -0.1531 0.6359 0.7486 0.075 Uiso 1 1 calc R U . . .
C33 C 0.0100(12) 0.6560(4) 0.7227(3) 0.068(3) Uani 1 1 d . U . . .
H33 H -0.0035 0.6345 0.7060 0.081 Uiso 1 1 calc R U . . .
C34 C 0.131(4) 0.7332(9) 0.6711(8) 0.049(3) Uani 0.58(4) 1 d DG U P B 1
C35 C 0.047(4) 0.7195(7) 0.6461(8) 0.047(5) Uani 0.58(4) 1 d G U P B 1
H35 H 0.0386 0.6876 0.6409 0.057 Uiso 0.58(4) 1 calc R U P B 1
C36 C -0.025(3) 0.7524(8) 0.6286(6) 0.048(5) Uani 0.58(4) 1 d G U P B 1
H36 H -0.0826 0.7430 0.6115 0.058 Uiso 0.58(4) 1 calc R U P B 1
C37 C -0.013(3) 0.7991(7) 0.6362(7) 0.049(4) Uani 0.58(4) 1 d G U P B 1
H37 H -0.0626 0.8217 0.6242 0.059 Uiso 0.58(4) 1 calc R U P B 1
C38 C 0.071(4) 0.8129(7) 0.6612(8) 0.060(5) Uani 0.58(4) 1 d G U P B 1
H38 H 0.0787 0.8448 0.6664 0.072 Uiso 0.58(4) 1 calc R U P B 1
C39 C 0.143(4) 0.7799(10) 0.6787(8) 0.053(4) Uani 0.58(4) 1 d G U P B 1
H39 H 0.1999 0.7893 0.6958 0.064 Uiso 0.58(4) 1 calc R U P B 1
C40 C 0.3657(17) 0.7080(14) 0.6941(7) 0.043(4) Uani 0.58(4) 1 d DG U P B 1
C41 C 0.435(2) 0.6855(10) 0.7185(6) 0.043(5) Uani 0.58(4) 1 d G U P B 1
H41 H 0.3853 0.6660 0.7326 0.051 Uiso 0.58(4) 1 calc R U P B 1
C42 C 0.577(2) 0.6916(9) 0.7223(6) 0.047(5) Uani 0.58(4) 1 d G U P B 1
H42 H 0.6244 0.6762 0.7389 0.056 Uiso 0.58(4) 1 calc R U P B 1
C43 C 0.6497(15) 0.7202(10) 0.7016(7) 0.055(5) Uani 0.58(4) 1 d G U P B 1
H43 H 0.7468 0.7243 0.7042 0.066 Uiso 0.58(4) 1 calc R U P B 1
C44 C 0.580(2) 0.7426(11) 0.6772(7) 0.057(5) Uani 0.58(4) 1 d G U P B 1
H44 H 0.6300 0.7621 0.6630 0.068 Uiso 0.58(4) 1 calc R U P B 1
C45 C 0.438(2) 0.7365(13) 0.6734(7) 0.053(4) Uani 0.58(4) 1 d G U P B 1
H45 H 0.3910 0.7519 0.6567 0.064 Uiso 0.58(4) 1 calc R U P B 1
C34A C 0.128(6) 0.7324(12) 0.6711(12) 0.049(3) Uani 0.42(4) 1 d DG U P B 2
C35A C 0.022(5) 0.7246(9) 0.6493(11) 0.047(5) Uani 0.42(4) 1 d G U P B 2
H35A H -0.0052 0.6938 0.6444 0.057 Uiso 0.42(4) 1 calc R U P B 2
C36A C -0.044(4) 0.7618(11) 0.6348(9) 0.048(5) Uani 0.42(4) 1 d G U P B 2
H36A H -0.1158 0.7564 0.6199 0.058 Uiso 0.42(4) 1 calc R U P B 2
C37A C -0.004(5) 0.8068(10) 0.6420(10) 0.049(4) Uani 0.42(4) 1 d G U P B 2
H37A H -0.0486 0.8323 0.6321 0.059 Uiso 0.42(4) 1 calc R U P B 2
C38A C 0.102(5) 0.8147(11) 0.6638(11) 0.060(5) Uani 0.42(4) 1 d G U P B 2
H38A H 0.1291 0.8455 0.6687 0.072 Uiso 0.42(4) 1 calc R U P B 2
C39A C 0.168(5) 0.7774(14) 0.6783(12) 0.053(4) Uani 0.42(4) 1 d G U P B 2
H39A H 0.2397 0.7828 0.6931 0.064 Uiso 0.42(4) 1 calc R U P B 2
C40A C 0.360(3) 0.707(2) 0.7014(9) 0.043(4) Uani 0.42(4) 1 d DG U P B 2
C41A C 0.420(3) 0.6883(15) 0.7284(8) 0.043(5) Uani 0.42(4) 1 d G U P B 2
H41A H 0.3666 0.6699 0.7424 0.051 Uiso 0.42(4) 1 calc R U P B 2
C42A C 0.560(3) 0.6962(13) 0.7347(7) 0.047(5) Uani 0.42(4) 1 d G U P B 2
H42A H 0.6013 0.6833 0.7531 0.056 Uiso 0.42(4) 1 calc R U P B 2
C43A C 0.639(2) 0.7230(14) 0.7142(7) 0.055(5) Uani 0.42(4) 1 d G U P B 2
H43A H 0.7340 0.7284 0.7185 0.066 Uiso 0.42(4) 1 calc R U P B 2
C44A C 0.578(3) 0.7419(16) 0.6872(7) 0.057(5) Uani 0.42(4) 1 d G U P B 2
H44A H 0.6320 0.7602 0.6732 0.068 Uiso 0.42(4) 1 calc R U P B 2
C45A C 0.439(3) 0.7339(19) 0.6809(8) 0.053(4) Uani 0.42(4) 1 d G U P B 2
H45A H 0.3973 0.7468 0.6625 0.064 Uiso 0.42(4) 1 calc R U P B 2
C46 C 0.3496(11) 0.5936(4) 0.7947(2) 0.052(3) Uani 1 1 d . . . . .
C47 C 0.3367(12) 0.6411(4) 0.8111(2) 0.061(3) Uani 1 1 d . . . . .
H47A H 0.3660 0.6661 0.7964 0.073 Uiso 1 1 calc R U . . .
H47B H 0.2392 0.6468 0.8173 0.073 Uiso 1 1 calc R U . . .
C48 C 0.3089(12) 0.5537(4) 0.8181(2) 0.059(3) Uani 1 1 d . . . . .
H48A H 0.2111 0.5572 0.8248 0.071 Uiso 1 1 calc R U . . .
H48B H 0.3190 0.5233 0.8075 0.071 Uiso 1 1 calc R U . . .
C49 C 0.4972(10) 0.5841(4) 0.7847(2) 0.055(3) Uani 1 1 d . . . . .
H49A H 0.5264 0.6071 0.7687 0.066 Uiso 1 1 calc R U . . .
H49B H 0.5032 0.5529 0.7750 0.066 Uiso 1 1 calc R U . . .
C50 C 0.5942(10) 0.5866(4) 0.8135(2) 0.055(3) Uani 1 1 d . . . . .
H50 H 0.6924 0.5822 0.8065 0.066 Uiso 1 1 calc R U . . .
C51 C 0.5787(11) 0.6327(4) 0.8288(2) 0.059(3) Uani 1 1 d . . . . .
H51A H 0.6042 0.6573 0.8135 0.071 Uiso 1 1 calc R U . . .
H51B H 0.6426 0.6349 0.8471 0.071 Uiso 1 1 calc R U . . .
C52 C 0.4294(13) 0.6404(5) 0.8401(3) 0.079(4) Uani 1 1 d . . . . .
H52 H 0.4227 0.6707 0.8514 0.095 Uiso 1 1 calc R U . . .
C53 C 0.3928(16) 0.6012(5) 0.8628(2) 0.081(4) Uani 1 1 d . . . . .
H53A H 0.4558 0.6021 0.8813 0.097 Uiso 1 1 calc R U . . .
H53B H 0.2967 0.6053 0.8705 0.097 Uiso 1 1 calc R U . . .
C54 C 0.4049(12) 0.5563(4) 0.8470(2) 0.063(3) Uani 1 1 d . . . . .
H54 H 0.3765 0.5316 0.8623 0.076 Uiso 1 1 calc R U . . .
C55 C 0.5533(14) 0.5475(5) 0.8374(3) 0.083(4) Uani 1 1 d . . . . .
H55A H 0.5621 0.5167 0.8273 0.100 Uiso 1 1 calc R U . . .
H55B H 0.6146 0.5484 0.8562 0.100 Uiso 1 1 calc R U . . .
Ni2 Ni 0.61791(15) 0.47071(4) 0.49005(3) 0.0506(4) Uani 1 1 d . . . . .
O3 O 0.8230(7) 0.3900(2) 0.42879(15) 0.0492(18) Uani 1 1 d . U . . .
O4 O 0.7341(8) 0.5491(2) 0.41448(14) 0.0598(19) Uani 1 1 d . U . . .
N4 N 0.6159(9) 0.4630(2) 0.53014(16) 0.045(2) Uani 1 1 d D . . . .
N5 N 0.6718(8) 0.4234(3) 0.46182(16) 0.043(2) Uani 1 1 d . . . . .
N6 N 0.6320(9) 0.5188(3) 0.45846(18) 0.053(2) Uani 1 1 d . . . . .
C56 C 0.6510(11) 0.3726(4) 0.4656(2) 0.059(3) Uani 1 1 d . . . . .
H56 H 0.6578 0.3652 0.4886 0.071 Uiso 1 1 calc R U . . .
C57 C 0.7821(13) 0.3537(4) 0.4492(2) 0.065(3) Uani 1 1 d . . . . .
H57A H 0.8556 0.3468 0.4649 0.078 Uiso 1 1 calc R U . . .
H57B H 0.7612 0.3252 0.4371 0.078 Uiso 1 1 calc R U . . .
C58 C 0.7644(11) 0.4292(3) 0.4396(2) 0.043(2) Uani 1 1 d . U . . .
C59 C 0.7925(11) 0.4718(4) 0.4265(2) 0.055(3) Uani 1 1 d . U . . .
H59 H 0.8652 0.4742 0.4114 0.066 Uiso 1 1 calc R U . . .
C60 C 0.7203(12) 0.5107(4) 0.4344(2) 0.055(3) Uani 1 1 d . U . . .
C61 C 0.6336(12) 0.5835(4) 0.4235(2) 0.058(3) Uani 1 1 d . . . . .
H61A H 0.5621 0.5873 0.4069 0.070 Uiso 1 1 calc R U . . .
H61B H 0.6785 0.6138 0.4274 0.070 Uiso 1 1 calc R U . . .
C62 C 0.5699(11) 0.5639(3) 0.4541(2) 0.051(3) Uani 1 1 d . . . . .
H62 H 0.4681 0.5596 0.4506 0.062 Uiso 1 1 calc R U . . .
C63 C 0.5089(10) 0.3527(3) 0.4530(2) 0.049(3) Uani 1 1 d . . . . .
C64 C 0.5108(12) 0.3600(5) 0.4169(2) 0.059(3) Uani 1 1 d . . . . .
C65 C 0.5033(11) 0.4023(4) 0.4052(3) 0.061(3) Uani 1 1 d . . . . .
H65 H 0.4878 0.4272 0.4194 0.074 Uiso 1 1 calc R U . . .
C66 C 0.5174(11) 0.4130(4) 0.3715(3) 0.065(3) Uani 1 1 d . . . . .
H66 H 0.5164 0.4445 0.3650 0.078 Uiso 1 1 calc R U . . .
C67 C 0.5326(12) 0.3781(4) 0.3486(3) 0.066(3) Uani 1 1 d . . . . .
H67 H 0.5337 0.3838 0.3265 0.080 Uiso 1 1 calc R U . . .
C68 C 0.5466(12) 0.3318(4) 0.3629(2) 0.064(3) Uani 1 1 d . . . . .
H68 H 0.5572 0.3059 0.3493 0.077 Uiso 1 1 calc R U . . .
C69 C 0.5448(11) 0.3238(4) 0.3972(3) 0.060(3) Uani 1 1 d . . . . .
H69 H 0.5667 0.2942 0.4056 0.072 Uiso 1 1 calc R U . . .
C70 C 0.4947(8) 0.30065(18) 0.46180(17) 0.055(3) Uani 1 1 d G U . . .
C71 C 0.5953(7) 0.2773(2) 0.47910(16) 0.070(3) Uani 1 1 d G U . . .
H71 H 0.6759 0.2932 0.4861 0.084 Uiso 1 1 calc R U . . .
C72 C 0.5779(8) 0.2306(2) 0.48619(16) 0.075(3) Uani 1 1 d G U . . .
H72 H 0.6467 0.2146 0.4980 0.090 Uiso 1 1 calc R U . . .
C73 C 0.4599(9) 0.20731(18) 0.47597(18) 0.094(4) Uani 1 1 d G U . . .
H73 H 0.4480 0.1754 0.4808 0.113 Uiso 1 1 calc R U . . .
C74 C 0.3593(7) 0.2307(3) 0.45867(17) 0.070(3) Uani 1 1 d G U . . .
H74 H 0.2787 0.2148 0.4517 0.084 Uiso 1 1 calc R U . . .
C75 C 0.3767(7) 0.2774(3) 0.45158(15) 0.071(3) Uani 1 1 d G U . . .
H75 H 0.3079 0.2934 0.4398 0.085 Uiso 1 1 calc R U . . .
C76 C 0.3880(11) 0.3770(3) 0.4687(2) 0.049(3) Uani 1 1 d . . . . .
C77 C 0.3810(13) 0.3881(4) 0.4997(2) 0.062(3) Uani 1 1 d . . . . .
H77 H 0.4575 0.3815 0.5131 0.074 Uiso 1 1 calc R U . . .
C78 C 0.2634(15) 0.4092(4) 0.5124(3) 0.076(3) Uani 1 1 d . . . . .
H78 H 0.2666 0.4189 0.5339 0.091 Uiso 1 1 calc R U . . .
C79 C 0.1463(13) 0.4167(4) 0.4962(3) 0.071(3) Uani 1 1 d . . . . .
H79 H 0.0667 0.4301 0.5059 0.085 Uiso 1 1 calc R U . . .
C80 C 0.1479(13) 0.4039(4) 0.4647(3) 0.078(4) Uani 1 1 d . . . . .
H80 H 0.0663 0.4072 0.4523 0.094 Uiso 1 1 calc R U . . .
C81 C 0.2680(13) 0.3861(4) 0.4509(3) 0.063(3) Uani 1 1 d . . . . .
H81 H 0.2688 0.3800 0.4288 0.075 Uiso 1 1 calc R U . . .
C82 C 0.5906(11) 0.5965(3) 0.4838(2) 0.052(3) Uani 1 1 d D . . . .
C83 C 0.5197(12) 0.5799(4) 0.5139(2) 0.052(3) Uani 1 1 d . . . . .
C84 C 0.5677(13) 0.5926(4) 0.5437(3) 0.070(4) Uani 1 1 d . . . . .
H84 H 0.6523 0.6093 0.5450 0.084 Uiso 1 1 calc R U . . .
C85 C 0.4992(15) 0.5821(4) 0.5714(2) 0.069(3) Uani 1 1 d . . . . .
H85 H 0.5343 0.5917 0.5913 0.083 Uiso 1 1 calc R U . . .
C86 C 0.3793(17) 0.5576(4) 0.5689(3) 0.080(4) Uani 1 1 d . . . . .
H86 H 0.3267 0.5515 0.5874 0.096 Uiso 1 1 calc R U . . .
C87 C 0.3304(12) 0.5408(4) 0.5391(3) 0.067(3) Uani 1 1 d . . . . .
H87 H 0.2519 0.5210 0.5382 0.080 Uiso 1 1 calc R U . . .
C88 C 0.3969(12) 0.5534(3) 0.5120(2) 0.055(3) Uani 1 1 d . . . . .
H88 H 0.3609 0.5444 0.4920 0.066 Uiso 1 1 calc R U . . .
C89 C 0.511(5) 0.6440(9) 0.4763(10) 0.060(4) Uani 0.60(8) 1 d DG U P C 1
C90 C 0.412(5) 0.6452(9) 0.4525(9) 0.065(3) Uani 0.60(8) 1 d G U P C 1
H90 H 0.3953 0.6185 0.4399 0.078 Uiso 0.60(8) 1 calc R U P C 1
C91 C 0.337(4) 0.6856(12) 0.4471(9) 0.061(5) Uani 0.60(8) 1 d G U P C 1
H91 H 0.2690 0.6865 0.4308 0.073 Uiso 0.60(8) 1 calc R U P C 1
C92 C 0.361(4) 0.7247(9) 0.4655(9) 0.057(6) Uani 0.60(8) 1 d G U P C 1
H92 H 0.3100 0.7523 0.4618 0.068 Uiso 0.60(8) 1 calc R U P C 1
C93 C 0.461(5) 0.7234(8) 0.4893(8) 0.058(5) Uani 0.60(8) 1 d G U P C 1
H93 H 0.4773 0.7501 0.5019 0.070 Uiso 0.60(8) 1 calc R U P C 1
C94 C 0.536(5) 0.6831(10) 0.4947(8) 0.059(5) Uani 0.60(8) 1 d G U P C 1
H94 H 0.6036 0.6822 0.5110 0.071 Uiso 0.60(8) 1 calc R U P C 1
C89A C 0.524(7) 0.6456(12) 0.4754(15) 0.060(4) Uani 0.40(8) 1 d DG U P C 2
C90A C 0.413(7) 0.6526(12) 0.4549(13) 0.065(3) Uani 0.40(8) 1 d G U P C 2
H90A H 0.3815 0.6279 0.4418 0.078 Uiso 0.40(8) 1 calc R U P C 2
C91A C 0.348(5) 0.6955(14) 0.4536(13) 0.061(5) Uani 0.40(8) 1 d G U P C 2
H91A H 0.2725 0.7003 0.4395 0.073 Uiso 0.40(8) 1 calc R U P C 2
C92A C 0.394(5) 0.7315(10) 0.4727(13) 0.057(6) Uani 0.40(8) 1 d G U P C 2
H92A H 0.3499 0.7609 0.4718 0.068 Uiso 0.40(8) 1 calc R U P C 2
C93A C 0.505(6) 0.7246(12) 0.4932(11) 0.058(5) Uani 0.40(8) 1 d G U P C 2
H93A H 0.5364 0.7492 0.5063 0.070 Uiso 0.40(8) 1 calc R U P C 2
C94A C 0.570(6) 0.6816(16) 0.4946(13) 0.059(5) Uani 0.40(8) 1 d G U P C 2
H94A H 0.6455 0.6769 0.5086 0.071 Uiso 0.40(8) 1 calc R U P C 2
C95 C 0.7474(13) 0.6028(3) 0.4883(2) 0.048(3) Uani 1 1 d . . . . .
C96 C 0.8257(13) 0.5691(3) 0.5034(2) 0.057(3) Uani 1 1 d . . . . .
H96 H 0.7791 0.5431 0.5120 0.069 Uiso 1 1 calc R U . . .
C97 C 0.9721(12) 0.5717(4) 0.5067(2) 0.057(3) Uani 1 1 d . . . . .
H97 H 1.0228 0.5480 0.5171 0.069 Uiso 1 1 calc R U . . .
C98 C 1.0362(12) 0.6091(4) 0.4943(3) 0.062(3) Uani 1 1 d . . . . .
H98 H 1.1341 0.6116 0.4963 0.074 Uiso 1 1 calc R U . . .
C99 C 0.9684(12) 0.6420(4) 0.4799(2) 0.051(3) Uani 1 1 d . . . . .
H99 H 1.0172 0.6681 0.4719 0.061 Uiso 1 1 calc R U . . .
C100 C 0.8238(13) 0.6392(4) 0.4759(2) 0.054(3) Uani 1 1 d . . . . .
H100 H 0.7773 0.6630 0.4645 0.065 Uiso 1 1 calc R U . . .
C101 C 0.6789(14) 0.4475(4) 0.5571(3) 0.044(3) Uani 0.743(10) 1 d D U P D 1
C102 C 0.5763(15) 0.4471(6) 0.5844(3) 0.071(4) Uani 0.743(10) 1 d D U P D 1
H10B H 0.5009 0.4249 0.5796 0.085 Uiso 0.743(10) 1 calc R U P D 1
H10C H 0.5344 0.4782 0.5866 0.085 Uiso 0.743(10) 1 calc R U P D 1
C103 C 0.8021(15) 0.4793(5) 0.5649(3) 0.066(4) Uani 0.743(10) 1 d D U P D 1
H10D H 0.7696 0.5116 0.5677 0.079 Uiso 0.743(10) 1 calc R U P D 1
H10E H 0.8700 0.4787 0.5473 0.079 Uiso 0.743(10) 1 calc R U P D 1
C104 C 0.7357(17) 0.3976(4) 0.5553(3) 0.061(4) Uani 0.743(10) 1 d D U P D 1
H10F H 0.6597 0.3766 0.5488 0.073 Uiso 0.743(10) 1 calc R U P D 1
H10G H 0.8084 0.3963 0.5388 0.073 Uiso 0.743(10) 1 calc R U P D 1
C105 C 0.6458(19) 0.4332(7) 0.6165(4) 0.071(4) Uani 0.743(10) 1 d D U P D 1
H105 H 0.5756 0.4343 0.6339 0.086 Uiso 0.743(10) 1 calc R U P D 1
C106 C 0.764(2) 0.4635(6) 0.6243(4) 0.072(5) Uani 0.743(10) 1 d D U P D 1
H10H H 0.8076 0.4531 0.6443 0.086 Uiso 0.743(10) 1 calc R U P D 1
H10I H 0.7314 0.4957 0.6272 0.086 Uiso 0.743(10) 1 calc R U P D 1
C107 C 0.8727(18) 0.4613(6) 0.5965(4) 0.058(4) Uani 0.743(10) 1 d D U P D 1
H107 H 0.9535 0.4815 0.6018 0.069 Uiso 0.743(10) 1 calc R U P D 1
C108 C 0.9214(16) 0.4119(5) 0.5935(4) 0.061(4) Uani 0.743(10) 1 d D U P D 1
H10J H 0.9676 0.4022 0.6134 0.074 Uiso 0.743(10) 1 calc R U P D 1
H10K H 0.9895 0.4095 0.5761 0.074 Uiso 0.743(10) 1 calc R U P D 1
C109 C 0.7971(18) 0.3799(6) 0.5868(4) 0.058(4) Uani 0.743(10) 1 d D U P D 1
H109 H 0.8272 0.3468 0.5850 0.070 Uiso 0.743(10) 1 calc R U P D 1
C110 C 0.6784(19) 0.3847(7) 0.6088(5) 0.075(5) Uani 0.743(10) 1 d D U P D 1
H11B H 0.5957 0.3701 0.5991 0.090 Uiso 0.743(10) 1 calc R U P D 1
H11C H 0.6996 0.3678 0.6286 0.090 Uiso 0.743(10) 1 calc R U P D 1
C201 C 0.671(3) 0.4443(10) 0.5570(6) 0.061(7) Uani 0.257(10) 1 d D U P D 2
C202 C 0.650(4) 0.4862(11) 0.5783(8) 0.067(8) Uani 0.257(10) 1 d D U P D 2
H20B H 0.5504 0.4906 0.5835 0.080 Uiso 0.257(10) 1 calc R U P D 2
H20C H 0.6859 0.5148 0.5683 0.080 Uiso 0.257(10) 1 calc R U P D 2
C203 C 0.826(3) 0.4400(15) 0.5500(9) 0.068(7) Uani 0.257(10) 1 d D U P D 2
H20D H 0.8579 0.4693 0.5404 0.081 Uiso 0.257(10) 1 calc R U P D 2
H20E H 0.8388 0.4151 0.5341 0.081 Uiso 0.257(10) 1 calc R U P D 2
C204 C 0.627(4) 0.4008(11) 0.5749(9) 0.067(7) Uani 0.257(10) 1 d D U P D 2
H20F H 0.6260 0.3746 0.5598 0.081 Uiso 0.257(10) 1 calc R U P D 2
H20G H 0.5307 0.4053 0.5824 0.081 Uiso 0.257(10) 1 calc R U P D 2
C205 C 0.750(5) 0.4705(14) 0.6134(11) 0.067(7) Uani 0.257(10) 1 d D U P D 2
H205 H 0.7371 0.4953 0.6297 0.080 Uiso 0.257(10) 1 calc R U P D 2
C206 C 0.900(4) 0.4644(16) 0.6081(10) 0.071(8) Uani 0.257(10) 1 d D U P D 2
H20H H 0.9444 0.4523 0.6275 0.085 Uiso 0.257(10) 1 calc R U P D 2
H20I H 0.9429 0.4946 0.6028 0.085 Uiso 0.257(10) 1 calc R U P D 2
C207 C 0.921(5) 0.4289(15) 0.5795(9) 0.066(7) Uani 0.257(10) 1 d D U P D 2
H207 H 1.0203 0.4260 0.5734 0.079 Uiso 0.257(10) 1 calc R U P D 2
C208 C 0.858(6) 0.3830(16) 0.5872(13) 0.068(8) Uani 0.257(10) 1 d D U P D 2
H20J H 0.9296 0.3634 0.5972 0.082 Uiso 0.257(10) 1 calc R U P D 2
H20K H 0.8306 0.3678 0.5670 0.082 Uiso 0.257(10) 1 calc R U P D 2
C209 C 0.732(5) 0.3839(16) 0.6087(16) 0.072(8) Uani 0.257(10) 1 d D U P D 2
H209 H 0.7075 0.3538 0.6189 0.086 Uiso 0.257(10) 1 calc R U P D 2
C210 C 0.694(5) 0.4261(14) 0.6264(10) 0.073(8) Uani 0.257(10) 1 d D U P D 2
H21A H 0.7270 0.4226 0.6485 0.087 Uiso 0.257(10) 1 calc R U P D 2
H21B H 0.5917 0.4283 0.6271 0.087 Uiso 0.257(10) 1 calc R U P D 2

loop_
_atom_site_aniso_label
_atom_site_aniso_U_11
_atom_site_aniso_U_22
_atom_site_aniso_U_33
_atom_site_aniso_U_23
_atom_site_aniso_U_13
_atom_site_aniso_U_12
Ni1 0.0367(8) 0.0508(7) 0.0426(7) 0.0023(6) 0.0027(7) 0.0023(7)
O1 0.039(4) 0.055(4) 0.065(4) 0.002(3) -0.002(3) 0.008(3)
O2 0.062(5) 0.063(4) 0.051(4) 0.007(3) 0.004(4) -0.007(4)
N1 0.032(5) 0.062(5) 0.049(4) 0.003(4) 0.002(5) -0.001(5)
N2 0.033(5) 0.042(4) 0.051(4) -0.003(3) 0.006(3) 0.000(4)
N3 0.047(5) 0.048(4) 0.034(4) 0.008(3) 0.005(4) -0.008(4)
C1 0.032(5) 0.046(5) 0.058(6) -0.003(4) -0.006(4) 0.004(4)
C2 0.020(5) 0.075(7) 0.063(6) 0.004(5) -0.015(5) 0.013(5)
C3 0.027(5) 0.051(5) 0.045(5) -0.004(4) 0.010(4) 0.000(4)
C4 0.033(6) 0.061(5) 0.055(6) 0.002(4) 0.013(5) 0.002(5)
C5 0.042(6) 0.053(5) 0.037(5) 0.007(4) 0.007(4) -0.009(4)
C6 0.070(8) 0.048(5) 0.033(4) -0.009(4) -0.006(5) -0.010(5)
C7 0.049(7) 0.059(6) 0.040(5) -0.008(4) -0.007(4) -0.009(5)
C8 0.046(8) 0.058(7) 0.077(8) -0.004(6) 0.016(6) 0.000(6)
C9 0.036(11) 0.045(9) 0.060(6) -0.003(5) -0.008(6) 0.010(7)
C10 0.045(9) 0.036(9) 0.052(5) -0.005(5) -0.010(5) 0.004(8)
C11 0.060(9) 0.053(9) 0.069(6) -0.005(7) 0.003(6) -0.006(9)
C12 0.053(8) 0.049(9) 0.071(7) -0.006(7) 0.016(6) -0.009(9)
C13 0.067(9) 0.052(9) 0.093(8) -0.002(6) 0.019(7) -0.007(8)
C14 0.070(10) 0.044(9) 0.085(7) -0.003(6) 0.014(7) 0.008(8)
C15 0.029(5) 0.051(6) 0.021(10) 0.009(8) 0.010(6) -0.003(4)
C16 0.021(6) 0.076(7) 0.039(9) -0.009(7) 0.007(5) -0.005(5)
C17 0.023(7) 0.076(7) 0.055(10) -0.030(8) -0.010(6) 0.004(6)
C18 0.016(6) 0.085(8) 0.053(10) -0.012(8) -0.002(6) 0.001(6)
C19 0.029(5) 0.068(7) 0.037(9) -0.010(8) -0.003(7) -0.002(5)
C20 0.037(5) 0.054(6) 0.034(10) 0.008(8) 0.000(7) 0.000(5)
C21 0.048(10) 0.038(6) 0.084(7) 0.004(5) 0.029(7) 0.013(5)
C22 0.058(8) 0.044(7) 0.152(14) 0.011(9) 0.016(9) 0.000(6)
C23 0.058(9) 0.042(8) 0.160(16) 0.015(10) 0.025(11) 0.016(7)
C24 0.054(11) 0.049(8) 0.160(14) 0.019(10) 0.030(9) 0.010(7)
C25 0.058(13) 0.052(7) 0.130(8) 0.024(7) 0.024(9) 0.008(8)
C26 0.056(12) 0.046(6) 0.097(8) -0.001(5) 0.023(10) 0.003(8)
C9A 0.036(11) 0.045(9) 0.060(6) -0.003(5) -0.008(6) 0.010(7)
C10A 0.045(9) 0.036(9) 0.052(5) -0.005(5) -0.010(5) 0.004(8)
C11A 0.060(9) 0.053(9) 0.069(6) -0.005(7) 0.003(6) -0.006(9)
C12A 0.053(8) 0.049(9) 0.071(7) -0.006(7) 0.016(6) -0.009(9)
C13A 0.067(9) 0.052(9) 0.093(8) -0.002(6) 0.019(7) -0.007(8)
C14A 0.070(10) 0.044(9) 0.085(7) -0.003(6) 0.014(7) 0.008(8)
C15A 0.029(5) 0.051(6) 0.021(10) 0.009(8) 0.010(6) -0.003(4)
C16A 0.021(6) 0.076(7) 0.039(9) -0.009(7) 0.007(5) -0.005(5)
C17A 0.023(7) 0.076(7) 0.055(10) -0.030(8) -0.010(6) 0.004(6)
C18A 0.016(6) 0.085(8) 0.053(10) -0.012(8) -0.002(6) 0.001(6)
C19A 0.029(5) 0.068(7) 0.037(9) -0.010(8) -0.003(7) -0.002(5)
C20A 0.037(5) 0.054(6) 0.034(10) 0.008(8) 0.000(7) 0.000(5)
C21A 0.048(10) 0.038(6) 0.084(7) 0.004(5) 0.029(7) 0.013(5)
C22A 0.058(8) 0.044(7) 0.152(14) 0.011(9) 0.016(9) 0.000(6)
C23A 0.058(9) 0.042(8) 0.160(16) 0.015(10) 0.025(11) 0.016(7)
C24A 0.054(11) 0.049(8) 0.160(14) 0.019(10) 0.030(9) 0.010(7)
C25A 0.058(13) 0.052(7) 0.130(8) 0.024(7) 0.024(9) 0.008(8)
C26A 0.056(12) 0.046(6) 0.097(8) -0.001(5) 0.023(10) 0.003(8)
C27 0.068(9) 0.038(6) 0.039(5) -0.004(4) -0.013(6) -0.007(6)
C28 0.050(6) 0.062(6) 0.042(5) -0.003(5) 0.004(5) 0.010(5)
C29 0.077(8) 0.079(7) 0.054(6) -0.003(5) -0.007(6) 0.009(6)
C30 0.093(9) 0.079(8) 0.049(6) 0.007(6) 0.008(6) 0.032(6)
C31 0.086(9) 0.083(8) 0.058(6) 0.031(6) 0.006(6) 0.031(6)
C32 0.052(7) 0.076(7) 0.059(6) 0.034(5) 0.010(5) 0.025(6)
C33 0.050(7) 0.084(8) 0.069(6) 0.002(6) 0.009(5) 0.007(6)
C34 0.045(6) 0.057(5) 0.044(5) 0.007(4) -0.005(5) -0.003(5)
C35 0.041(12) 0.057(6) 0.043(7) -0.001(5) 0.001(8) 0.008(6)
C36 0.044(10) 0.055(9) 0.045(10) 0.002(7) -0.012(9) 0.013(7)
C37 0.046(8) 0.063(8) 0.039(10) 0.003(7) 0.002(6) 0.010(7)
C38 0.052(14) 0.073(6) 0.054(7) -0.003(5) -0.016(7) 0.007(7)
C39 0.047(12) 0.064(6) 0.049(6) 0.002(5) -0.010(8) -0.005(6)
C40 0.058(7) 0.050(6) 0.020(12) 0.003(9) -0.013(6) -0.014(5)
C41 0.049(7) 0.055(7) 0.024(13) 0.003(10) -0.010(7) -0.011(6)
C42 0.055(7) 0.046(8) 0.039(12) -0.006(11) -0.017(8) -0.015(6)
C43 0.064(7) 0.058(8) 0.042(14) 0.014(12) -0.021(8) -0.014(6)
C44 0.064(7) 0.061(7) 0.046(13) 0.021(10) -0.018(7) -0.021(6)
C45 0.065(6) 0.050(7) 0.045(12) 0.004(8) -0.011(7) -0.016(5)
C34A 0.045(6) 0.057(5) 0.044(5) 0.007(4) -0.005(5) -0.003(5)
C35A 0.041(12) 0.057(6) 0.043(7) -0.001(5) 0.001(8) 0.008(6)
C36A 0.044(10) 0.055(9) 0.045(10) 0.002(7) -0.012(9) 0.013(7)
C37A 0.046(8) 0.063(8) 0.039(10) 0.003(7) 0.002(6) 0.010(7)
C38A 0.052(14) 0.073(6) 0.054(7) -0.003(5) -0.016(7) 0.007(7)
C39A 0.047(12) 0.064(6) 0.049(6) 0.002(5) -0.010(8) -0.005(6)
C40A 0.058(7) 0.050(6) 0.020(12) 0.003(9) -0.013(6) -0.014(5)
C41A 0.049(7) 0.055(7) 0.024(13) 0.003(10) -0.010(7) -0.011(6)
C42A 0.055(7) 0.046(8) 0.039(12) -0.006(11) -0.017(8) -0.015(6)
C43A 0.064(7) 0.058(8) 0.042(14) 0.014(12) -0.021(8) -0.014(6)
C44A 0.064(7) 0.061(7) 0.046(13) 0.021(10) -0.018(7) -0.021(6)
C45A 0.065(6) 0.050(7) 0.045(12) 0.004(8) -0.011(7) -0.016(5)
C46 0.034(7) 0.064(8) 0.058(6) 0.013(6) 0.005(6) 0.006(6)
C47 0.061(8) 0.078(8) 0.043(6) -0.007(6) 0.000(6) -0.004(7)
C48 0.054(8) 0.083(8) 0.041(6) 0.007(5) -0.020(5) -0.012(6)
C49 0.034(7) 0.064(7) 0.066(7) 0.021(6) -0.004(6) 0.011(6)
C50 0.020(6) 0.072(8) 0.071(7) 0.010(7) -0.001(5) 0.023(6)
C51 0.037(8) 0.099(10) 0.043(6) 0.016(6) -0.020(5) 0.023(7)
C52 0.064(10) 0.088(10) 0.086(9) -0.045(8) -0.001(8) 0.012(8)
C53 0.094(11) 0.116(11) 0.034(6) 0.011(7) 0.007(7) -0.001(9)
C54 0.038(8) 0.101(10) 0.051(6) 0.009(7) -0.004(6) -0.017(7)
C55 0.072(10) 0.109(11) 0.068(8) 0.020(7) -0.013(7) 0.005(8)
Ni2 0.0565(10) 0.0548(8) 0.0407(7) -0.0037(7) -0.0005(7) -0.0018(8)
O3 0.035(4) 0.057(4) 0.056(4) -0.015(3) -0.003(3) -0.007(3)
O4 0.065(5) 0.068(4) 0.046(4) 0.010(3) -0.003(4) -0.005(4)
N4 0.051(6) 0.041(5) 0.044(4) 0.000(4) -0.003(4) -0.005(5)
N5 0.055(6) 0.034(5) 0.041(4) -0.011(4) 0.003(4) -0.006(4)
N6 0.041(6) 0.069(6) 0.050(5) 0.011(4) 0.005(5) 0.004(5)
C56 0.047(8) 0.073(8) 0.056(7) -0.008(6) 0.018(6) -0.011(7)
C57 0.074(10) 0.057(7) 0.063(7) -0.002(6) -0.004(7) 0.012(7)
C58 0.039(6) 0.061(5) 0.030(5) -0.019(4) 0.004(5) 0.000(5)
C59 0.045(7) 0.063(5) 0.057(6) 0.000(5) 0.005(5) -0.001(5)
C60 0.039(7) 0.069(6) 0.057(6) 0.001(5) -0.018(6) -0.010(5)
C61 0.057(8) 0.070(7) 0.048(6) -0.005(6) -0.001(6) 0.009(7)
C62 0.049(7) 0.065(8) 0.040(6) 0.009(5) 0.016(5) 0.011(6)
C63 0.031(7) 0.059(7) 0.056(7) -0.007(5) -0.012(5) 0.000(6)
C64 0.047(8) 0.075(9) 0.054(7) -0.010(7) -0.001(6) 0.009(7)
C65 0.042(7) 0.073(9) 0.069(8) -0.030(7) -0.025(6) -0.006(7)
C66 0.051(8) 0.084(9) 0.062(7) 0.012(7) -0.018(6) -0.010(7)
C67 0.055(9) 0.086(9) 0.058(7) 0.003(7) -0.009(6) -0.009(7)
C68 0.071(9) 0.085(9) 0.036(6) -0.012(6) -0.016(6) -0.004(7)
C69 0.032(7) 0.045(7) 0.102(9) -0.008(7) -0.008(6) 0.000(6)
C70 0.061(7) 0.047(6) 0.056(6) -0.003(5) 0.011(5) 0.002(5)
C71 0.071(8) 0.053(6) 0.085(8) 0.000(5) -0.010(6) 0.009(6)
C72 0.093(9) 0.066(6) 0.065(7) 0.002(6) 0.003(6) -0.007(6)
C73 0.100(9) 0.071(8) 0.111(10) -0.019(6) -0.009(7) -0.009(6)
C74 0.069(8) 0.077(7) 0.064(7) -0.013(5) 0.017(6) -0.018(6)
C75 0.063(7) 0.086(7) 0.063(7) -0.007(6) 0.011(6) -0.013(6)
C76 0.035(7) 0.057(7) 0.056(7) -0.010(5) 0.008(6) -0.007(6)
C77 0.042(8) 0.079(8) 0.064(8) -0.011(6) 0.003(6) -0.002(7)
C78 0.067(10) 0.103(10) 0.058(7) -0.023(7) 0.009(8) 0.001(9)
C79 0.048(9) 0.079(8) 0.086(9) 0.000(7) 0.008(7) -0.002(7)
C80 0.046(9) 0.123(11) 0.065(8) 0.002(8) -0.015(7) 0.002(8)
C81 0.042(8) 0.080(8) 0.067(7) 0.001(6) 0.003(7) 0.018(7)
C82 0.034(7) 0.047(6) 0.076(8) -0.005(5) 0.002(6) 0.003(5)
C83 0.066(8) 0.053(6) 0.037(6) 0.013(6) 0.017(6) 0.021(7)
C84 0.069(9) 0.077(9) 0.065(8) -0.002(7) -0.011(7) -0.003(7)
C85 0.090(11) 0.074(8) 0.042(6) 0.012(6) 0.014(7) 0.009(9)
C86 0.089(11) 0.084(9) 0.068(9) 0.007(7) 0.016(8) -0.008(9)
C87 0.051(8) 0.077(9) 0.072(8) 0.016(7) 0.022(7) 0.007(7)
C88 0.058(8) 0.049(6) 0.057(7) 0.009(6) -0.014(7) 0.002(6)
C89 0.064(10) 0.065(6) 0.049(6) 0.015(5) -0.001(6) 0.002(7)
C90 0.074(8) 0.062(7) 0.059(7) -0.002(6) -0.006(6) 0.007(8)
C91 0.067(9) 0.059(9) 0.058(11) 0.002(7) 0.008(8) 0.001(9)
C92 0.062(13) 0.058(7) 0.050(12) -0.007(7) -0.003(8) 0.012(8)
C93 0.060(16) 0.054(6) 0.061(9) -0.007(6) -0.010(9) 0.009(8)
C94 0.056(15) 0.060(6) 0.062(6) 0.014(5) -0.003(9) 0.009(7)
C89A 0.064(10) 0.065(6) 0.049(6) 0.015(5) -0.001(6) 0.002(7)
C90A 0.074(8) 0.062(7) 0.059(7) -0.002(6) -0.006(6) 0.007(8)
C91A 0.067(9) 0.059(9) 0.058(11) 0.002(7) 0.008(8) 0.001(9)
C92A 0.062(13) 0.058(7) 0.050(12) -0.007(7) -0.003(8) 0.012(8)
C93A 0.060(16) 0.054(6) 0.061(9) -0.007(6) -0.010(9) 0.009(8)
C94A 0.056(15) 0.060(6) 0.062(6) 0.014(5) -0.003(9) 0.009(7)
C95 0.077(9) 0.030(5) 0.038(5) 0.005(4) 0.017(7) -0.006(6)
C96 0.059(9) 0.042(7) 0.070(7) 0.011(6) 0.007(6) -0.013(6)
C97 0.055(9) 0.064(8) 0.053(6) -0.004(6) -0.018(6) -0.011(7)
C98 0.034(7) 0.079(9) 0.072(8) 0.010(7) -0.006(6) -0.001(7)
C99 0.048(8) 0.047(7) 0.057(7) 0.004(5) -0.001(6) -0.013(6)
C100 0.076(10) 0.056(7) 0.030(5) -0.009(5) -0.007(6) -0.002(7)
C101 0.048(7) 0.053(7) 0.030(6) 0.001(5) -0.004(5) 0.005(5)
C102 0.061(8) 0.106(10) 0.045(6) 0.005(6) -0.008(5) 0.005(7)
C103 0.060(8) 0.073(8) 0.065(7) 0.005(6) -0.016(6) 0.015(6)
C104 0.063(9) 0.064(7) 0.054(6) 0.001(5) -0.024(6) 0.006(6)
C105 0.063(9) 0.108(9) 0.043(7) 0.014(6) -0.004(6) -0.002(7)
C106 0.060(8) 0.092(9) 0.064(8) -0.007(7) -0.016(6) 0.019(7)
C107 0.052(8) 0.063(7) 0.059(8) 0.001(6) -0.025(6) 0.006(6)
C108 0.050(8) 0.058(8) 0.076(9) 0.013(6) -0.012(7) 0.006(6)
C109 0.061(9) 0.060(7) 0.053(7) 0.015(6) -0.018(7) -0.002(6)
C110 0.063(10) 0.102(8) 0.061(8) 0.007(6) -0.021(8) -0.007(7)
C201 0.055(12) 0.075(12) 0.052(12) -0.003(10) -0.005(10) 0.001(10)
C202 0.060(15) 0.081(13) 0.060(13) -0.001(10) -0.003(11) -0.002(11)
C203 0.061(12) 0.081(15) 0.061(12) 0.007(11) -0.005(10) 0.004(11)
C204 0.065(13) 0.080(12) 0.057(12) 0.000(10) -0.010(11) -0.001(10)
C205 0.061(13) 0.085(13) 0.054(13) 0.000(10) -0.004(11) -0.007(11)
C206 0.063(13) 0.082(14) 0.068(14) 0.012(12) -0.002(10) -0.007(11)
C207 0.055(12) 0.079(13) 0.063(12) 0.010(10) -0.007(10) 0.002(11)
C208 0.060(14) 0.079(12) 0.065(13) 0.013(10) -0.015(12) -0.004(10)
C209 0.062(15) 0.090(12) 0.064(12) 0.005(10) -0.014(11) -0.009(11)
C210 0.063(16) 0.092(13) 0.064(13) 0.007(10) -0.006(11) -0.010(11)

loop_
_atom_type_symbol
_atom_type_description
_atom_type_scat_dispersion_real
_atom_type_scat_dispersion_imag
_atom_type_scat_source
C C 0.0033 0.0016 'International Tables Vol C Tables 4.2.6.8 and 6.1.1.4'
H H 0.0000 0.0000 'International Tables Vol C Tables 4.2.6.8 and 6.1.1.4'
N N 0.0061 0.0033 'International Tables Vol C Tables 4.2.6.8 and 6.1.1.4'
Ni Ni 0.3393 1.1124 'International Tables Vol C Tables 4.2.6.8 and 6.1.1.4'
O O 0.0106 0.0060 'International Tables Vol C Tables 4.2.6.8 and 6.1.1.4'

loop_
_geom_angle_atom_site_label_1
_geom_angle_atom_site_label_2
_geom_angle_atom_site_label_3
_geom_angle
_geom_angle_site_symmetry_1
_geom_angle_site_symmetry_3
_geom_angle_publ_flag
N1 Ni1 N2 115.1(3) . . ?
N1 Ni1 N3 146.2(3) . . ?
N2 Ni1 N3 93.3(3) . . ?
C3 O1 C2 107.4(7) . . ?
C5 O2 C6 108.6(7) . . ?
C46 N1 Ni1 140.2(7) . . ?
C3 N2 C1 108.5(8) . . ?
C3 N2 Ni1 122.8(7) . . ?
C1 N2 Ni1 127.4(6) . . ?
C5 N3 C7 106.4(7) . . ?
C5 N3 Ni1 119.7(6) . . ?
C7 N3 Ni1 133.8(6) . . ?
N2 C1 C2 99.7(8) . . ?
N2 C1 C8 111.5(8) . . ?
C2 C1 C8 114.5(8) . . ?
N2 C1 H1 110.2 . . ?
C2 C1 H1 110.2 . . ?
C8 C1 H1 110.2 . . ?
O1 C2 C1 103.9(7) . . ?
O1 C2 H2A 111.0 . . ?
C1 C2 H2A 111.0 . . ?
O1 C2 H2B 111.0 . . ?
C1 C2 H2B 111.0 . . ?
H2A C2 H2B 109.0 . . ?
O1 C3 N2 114.2(9) . . ?
O1 C3 C4 123.5(9) . . ?
N2 C3 C4 122.1(9) . . ?
C5 C4 C3 124.0(9) . . ?
C5 C4 H4 118.0 . . ?
C3 C4 H4 118.0 . . ?
N3 C5 C4 127.8(9) . . ?
N3 C5 O2 115.4(9) . . ?
C4 C5 O2 116.8(9) . . ?
O2 C6 C7 103.0(7) . . ?
O2 C6 H6A 111.2 . . ?
C7 C6 H6A 111.2 . . ?
O2 C6 H6B 111.2 . . ?
C7 C6 H6B 111.2 . . ?
H6A C6 H6B 109.1 . . ?
N3 C7 C27 113.1(7) . . ?
N3 C7 C6 106.2(8) . . ?
C27 C7 C6 113.0(8) . . ?
N3 C7 H7 108.1 . . ?
C27 C7 H7 108.1 . . ?
C6 C7 H7 108.1 . . ?
C9 C8 C15 90(2) . . ?
C9A C8 C15A 120.3(12) . . ?
C9 C8 C1 110.3(19) . . ?
C9A C8 C1 107.0(11) . . ?
C15 C8 C1 116(2) . . ?
C15A C8 C1 110.4(11) . . ?
C9A C8 C21A 106.0(15) . . ?
C15A C8 C21A 100.7(16) . . ?
C1 C8 C21A 112.3(13) . . ?
C9 C8 C21 120(3) . . ?
C15 C8 C21 115(3) . . ?
C1 C8 C21 105(3) . . ?
C10 C9 C14 120.0 . . ?
C10 C9 C8 124.2(18) . . ?
C14 C9 C8 113.6(17) . . ?
C9 C10 C11 120.0 . . ?
C9 C10 H10 120.0 . . ?
C11 C10 H10 120.0 . . ?
C12 C11 C10 120.0 . . ?
C12 C11 H11 120.0 . . ?
C10 C11 H11 120.0 . . ?
C13 C12 C11 120.0 . . ?
C13 C12 H12 120.0 . . ?
C11 C12 H12 120.0 . . ?
C12 C13 C14 120.0 . . ?
C12 C13 H13 120.0 . . ?
C14 C13 H13 120.0 . . ?
C13 C14 C9 120.0 . . ?
C13 C14 H14 120.0 . . ?
C9 C14 H14 120.0 . . ?
C16 C15 C20 120.0 . . ?
C16 C15 C8 113(2) . . ?
C20 C15 C8 127(2) . . ?
C15 C16 C17 120.0 . . ?
C15 C16 H16 120.0 . . ?
C17 C16 H16 120.0 . . ?
C16 C17 C18 120.0 . . ?
C16 C17 H17 120.0 . . ?
C18 C17 H17 120.0 . . ?
C19 C18 C17 120.0 . . ?
C19 C18 H18 120.0 . . ?
C17 C18 H18 120.0 . . ?
C18 C19 C20 120.0 . . ?
C18 C19 H19 120.0 . . ?
C20 C19 H19 120.0 . . ?
C19 C20 C15 120.0 . . ?
C19 C20 H20 120.0 . . ?
C15 C20 H20 120.0 . . ?
C22 C21 C26 120.0 . . ?
C22 C21 C8 115(4) . . ?
C26 C21 C8 124(4) . . ?
C23 C22 C21 120.00(7) . . ?
C23 C22 H22 120.0 . . ?
C21 C22 H22 120.0 . . ?
C24 C23 C22 120.00(11) . . ?
C24 C23 H23 120.0 . . ?
C22 C23 H23 120.0 . . ?
C23 C24 C25 120.0 . . ?
C23 C24 H24 120.0 . . ?
C25 C24 H24 120.0 . . ?
C24 C25 C26 120.0 . . ?
C24 C25 H25 120.0 . . ?
C26 C25 H25 120.0 . . ?
C25 C26 C21 120.00(11) . . ?
C25 C26 H26 120.0 . . ?
C21 C26 H26 120.0 . . ?
C10A C9A C14A 120.0 . . ?
C10A C9A C8 115.9(8) . . ?
C14A C9A C8 124.1(8) . . ?
C9A C10A C11A 120.0 . . ?
C9A C10A H10A 120.0 . . ?
C11A C10A H10A 120.0 . . ?
C12A C11A C10A 120.0 . . ?
C12A C11A H11A 120.0 . . ?
C10A C11A H11A 120.0 . . ?
C13A C12A C11A 120.0 . . ?
C13A C12A H12A 120.0 . . ?
C11A C12A H12A 120.0 . . ?
C12A C13A C14A 120.0 . . ?
C12A C13A H13A 120.0 . . ?
C14A C13A H13A 120.0 . . ?
C13A C14A C9A 120.0 . . ?
C13A C14A H14A 120.0 . . ?
C9A C14A H14A 120.0 . . ?
C16A C15A C20A 120.0 . . ?
C16A C15A C8 120.9(10) . . ?
C20A C15A C8 119.1(10) . . ?
C15A C16A C17A 120.0 . . ?
C15A C16A H16A 120.0 . . ?
C17A C16A H16A 120.0 . . ?
C18A C17A C16A 120.0 . . ?
C18A C17A H17A 120.0 . . ?
C16A C17A H17A 120.0 . . ?
C19A C18A C17A 120.0 . . ?
C19A C18A H18A 120.0 . . ?
C17A C18A H18A 120.0 . . ?
C18A C19A C20A 120.0 . . ?
C18A C19A H19A 120.0 . . ?
C20A C19A H19A 120.0 . . ?
C19A C20A C15A 120.0 . . ?
C19A C20A H20A 120.0 . . ?
C15A C20A H20A 120.0 . . ?
C22A C21A C26A 120.0 . . ?
C22A C21A C8 117.3(16) . . ?
C26A C21A C8 122.6(16) . . ?
C21A C22A C23A 120.0 . . ?
C21A C22A H22A 120.0 . . ?
C23A C22A H22A 120.0 . . ?
C22A C23A C24A 120.0 . . ?
C22A C23A H23A 120.0 . . ?
C24A C23A H23A 120.0 . . ?
C25A C24A C23A 120.0 . . ?
C25A C24A H24A 120.0 . . ?
C23A C24A H24A 120.0 . . ?
C26A C25A C24A 120.0 . . ?
C26A C25A H25A 120.0 . . ?
C24A C25A H25A 120.0 . . ?
C25A C26A C21A 120.0 . . ?
C25A C26A H26A 120.0 . . ?
C21A C26A H26A 120.0 . . ?
C40 C27 C7 106.4(17) . . ?
C40A C27 C7 112(2) . . ?
C40 C27 C28 118.4(13) . . ?
C40A C27 C28 106.6(16) . . ?
C7 C27 C28 110.9(8) . . ?
C40A C27 C34A 116(3) . . ?
C7 C27 C34A 108.8(18) . . ?
C28 C27 C34A 102(2) . . ?
C40 C27 C34 109(2) . . ?
C7 C27 C34 109.6(14) . . ?
C28 C27 C34 102.2(18) . . ?
C29 C28 C33 117.9(10) . . ?
C29 C28 C27 121.5(10) . . ?
C33 C28 C27 120.5(9) . . ?
C30 C29 C28 120.9(12) . . ?
C30 C29 H29 119.5 . . ?
C28 C29 H29 119.5 . . ?
C31 C30 C29 120.2(13) . . ?
C31 C30 H30 119.9 . . ?
C29 C30 H30 119.9 . . ?
C30 C31 C32 120.3(13) . . ?
C30 C31 H31 119.9 . . ?
C32 C31 H31 119.9 . . ?
C33 C32 C31 121.3(12) . . ?
C33 C32 H32 119.3 . . ?
C31 C32 H32 119.3 . . ?
C32 C33 C28 118.9(11) . . ?
C32 C33 H33 120.6 . . ?
C28 C33 H33 120.6 . . ?
C35 C34 C39 120.0 . . ?
C35 C34 C27 117.8(18) . . ?
C39 C34 C27 122.2(18) . . ?
C36 C35 C34 120.0 . . ?
C36 C35 H35 120.0 . . ?
C34 C35 H35 120.0 . . ?
C35 C36 C37 120.0 . . ?
C35 C36 H36 120.0 . . ?
C37 C36 H36 120.0 . . ?
C38 C37 C36 120.0 . . ?
C38 C37 H37 120.0 . . ?
C36 C37 H37 120.0 . . ?
C37 C38 C39 120.0 . . ?
C37 C38 H38 120.0 . . ?
C39 C38 H38 120.0 . . ?
C38 C39 C34 120.0 . . ?
C38 C39 H39 120.0 . . ?
C34 C39 H39 120.0 . . ?
C41 C40 C45 120.0 . . ?
C41 C40 C27 114.3(17) . . ?
C45 C40 C27 125.4(16) . . ?
C40 C41 C42 120.0 . . ?
C40 C41 H41 120.0 . . ?
C42 C41 H41 120.0 . . ?
C43 C42 C41 120.0 . . ?
C43 C42 H42 120.0 . . ?
C41 C42 H42 120.0 . . ?
C44 C43 C42 120.0 . . ?
C44 C43 H43 120.0 . . ?
C42 C43 H43 120.0 . . ?
C45 C44 C43 120.0 . . ?
C45 C44 H44 120.0 . . ?
C43 C44 H44 120.0 . . ?
C44 C45 C40 120.0 . . ?
C44 C45 H45 120.0 . . ?
C40 C45 H45 120.0 . . ?
C35A C34A C39A 120.0 . . ?
C35A C34A C27 126(3) . . ?
C39A C34A C27 114(3) . . ?
C36A C35A C34A 120.0 . . ?
C36A C35A H35A 120.0 . . ?
C34A C35A H35A 120.0 . . ?
C37A C36A C35A 120.00(6) . . ?
C37A C36A H36A 120.0 . . ?
C35A C36A H36A 120.0 . . ?
C36A C37A C38A 120.0 . . ?
C36A C37A H37A 120.0 . . ?
C38A C37A H37A 120.0 . . ?
C39A C38A C37A 120.0 . . ?
C39A C38A H38A 120.0 . . ?
C37A C38A H38A 120.0 . . ?
C38A C39A C34A 120.00(7) . . ?
C38A C39A H39A 120.0 . . ?
C34A C39A H39A 120.0 . . ?
C41A C40A C45A 120.00(7) . . ?
C41A C40A C27 122(2) . . ?
C45A C40A C27 117(2) . . ?
C42A C41A C40A 120.0 . . ?
C42A C41A H41A 120.0 . . ?
C40A C41A H41A 120.0 . . ?
C43A C42A C41A 120.0 . . ?
C43A C42A H42A 120.0 . . ?
C41A C42A H42A 120.0 . . ?
C42A C43A C44A 120.0 . . ?
C42A C43A H43A 120.0 . . ?
C44A C43A H43A 120.0 . . ?
C43A C44A C45A 120.0 . . ?
C43A C44A H44A 120.0 . . ?
C45A C44A H44A 120.0 . . ?
C44A C45A C40A 120.0 . . ?
C44A C45A H45A 120.0 . . ?
C40A C45A H45A 120.0 . . ?
N1 C46 C49 111.2(8) . . ?
N1 C46 C47 108.4(8) . . ?
C49 C46 C47 111.3(9) . . ?
N1 C46 C48 109.2(8) . . ?
C49 C46 C48 106.2(8) . . ?
C47 C46 C48 110.5(8) . . ?
C52 C47 C46 107.6(9) . . ?
C52 C47 H47A 110.2 . . ?
C46 C47 H47A 110.2 . . ?
C52 C47 H47B 110.2 . . ?
C46 C47 H47B 110.2 . . ?
H47A C47 H47B 108.5 . . ?
C54 C48 C46 108.3(9) . . ?
C54 C48 H48A 110.0 . . ?
C46 C48 H48A 110.0 . . ?
C54 C48 H48B 110.0 . . ?
C46 C48 H48B 110.0 . . ?
H48A C48 H48B 108.4 . . ?
C46 C49 C50 110.2(8) . . ?
C46 C49 H49A 109.6 . . ?
C50 C49 H49A 109.6 . . ?
C46 C49 H49B 109.6 . . ?
C50 C49 H49B 109.6 . . ?
H49A C49 H49B 108.1 . . ?
C51 C50 C49 109.0(8) . . ?
C51 C50 C55 109.9(9) . . ?
C49 C50 C55 108.8(9) . . ?
C51 C50 H50 109.7 . . ?
C49 C50 H50 109.7 . . ?
C55 C50 H50 109.7 . . ?
C50 C51 C52 111.0(10) . . ?
C50 C51 H51A 109.4 . . ?
C52 C51 H51A 109.4 . . ?
C50 C51 H51B 109.4 . . ?
C52 C51 H51B 109.4 . . ?
H51A C51 H51B 108.0 . . ?
C47 C52 C53 112.4(11) . . ?
C47 C52 C51 107.7(9) . . ?
C53 C52 C51 107.8(11) . . ?
C47 C52 H52 109.6 . . ?
C53 C52 H52 109.6 . . ?
C51 C52 H52 109.6 . . ?
C54 C53 C52 110.7(9) . . ?
C54 C53 H53A 109.5 . . ?
C52 C53 H53A 109.5 . . ?
C54 C53 H53B 109.5 . . ?
C52 C53 H53B 109.5 . . ?
H53A C53 H53B 108.1 . . ?
C53 C54 C55 110.3(11) . . ?
C53 C54 C48 110.9(10) . . ?
C55 C54 C48 110.6(9) . . ?
C53 C54 H54 108.3 . . ?
C55 C54 H54 108.3 . . ?
C48 C54 H54 108.3 . . ?
C54 C55 C50 107.0(10) . . ?
C54 C55 H55A 110.3 . . ?
C50 C55 H55A 110.3 . . ?
C54 C55 H55B 110.3 . . ?
C50 C55 H55B 110.3 . . ?
H55A C55 H55B 108.6 . . ?
N4 Ni2 N5 122.4(3) . . ?
N4 Ni2 N6 141.3(3) . . ?
N5 Ni2 N6 93.7(3) . . ?
C58 O3 C57 107.4(7) . . ?
C60 O4 C61 108.9(8) . . ?
C201 N4 Ni2 150.7(15) . . ?
C101 N4 Ni2 149.9(8) . . ?
C58 N5 C56 107.3(8) . . ?
C58 N5 Ni2 123.3(7) . . ?
C56 N5 Ni2 127.5(6) . . ?
C60 N6 C62 108.8(8) . . ?
C60 N6 Ni2 116.3(7) . . ?
C62 N6 Ni2 135.0(7) . . ?
N5 C56 C57 101.0(8) . . ?
N5 C56 C63 116.0(9) . . ?
C57 C56 C63 115.7(8) . . ?
N5 C56 H56 107.9 . . ?
C57 C56 H56 107.9 . . ?
C63 C56 H56 107.9 . . ?
O3 C57 C56 103.9(8) . . ?
O3 C57 H57A 111.0 . . ?
C56 C57 H57A 111.0 . . ?
O3 C57 H57B 111.0 . . ?
C56 C57 H57B 111.0 . . ?
H57A C57 H57B 109.0 . . ?
N5 C58 O3 115.0(9) . . ?
N5 C58 C59 122.7(9) . . ?
O3 C58 C59 122.1(9) . . ?
C60 C59 C58 122.6(10) . . ?
C60 C59 H59 118.7 . . ?
C58 C59 H59 118.7 . . ?
N6 C60 C59 130.4(10) . . ?
N6 C60 O4 112.2(10) . . ?
C59 C60 O4 117.4(10) . . ?
O4 C61 C62 103.7(8) . . ?
O4 C61 H61A 111.0 . . ?
C62 C61 H61A 111.0 . . ?
O4 C61 H61B 111.0 . . ?
C62 C61 H61B 111.0 . . ?
H61A C61 H61B 109.0 . . ?
N6 C62 C61 105.9(8) . . ?
N6 C62 C82 112.5(8) . . ?
C61 C62 C82 113.4(8) . . ?
N6 C62 H62 108.3 . . ?
C61 C62 H62 108.3 . . ?
C82 C62 H62 108.3 . . ?
C76 C63 C64 112.4(9) . . ?
C76 C63 C70 106.0(8) . . ?
C64 C63 C70 111.7(8) . . ?
C76 C63 C56 110.6(8) . . ?
C64 C63 C56 105.9(8) . . ?
C70 C63 C56 110.3(8) . . ?
C65 C64 C69 119.2(11) . . ?
C65 C64 C63 119.8(10) . . ?
C69 C64 C63 120.0(11) . . ?
C64 C65 C66 123.8(11) . . ?
C64 C65 H65 118.1 . . ?
C66 C65 H65 118.1 . . ?
C67 C66 C65 121.9(11) . . ?
C67 C66 H66 119.1 . . ?
C65 C66 H66 119.1 . . ?
C66 C67 C68 112.2(10) . . ?
C66 C67 H67 123.9 . . ?
C68 C67 H67 123.9 . . ?
C69 C68 C67 123.1(10) . . ?
C69 C68 H68 118.4 . . ?
C67 C68 H68 118.4 . . ?
C64 C69 C68 118.8(10) . . ?
C64 C69 H69 120.6 . . ?
C68 C69 H69 120.6 . . ?
C71 C70 C75 120.0 . . ?
C71 C70 C63 122.3(6) . . ?
C75 C70 C63 117.7(6) . . ?
C72 C71 C70 120.0 . . ?
C72 C71 H71 120.0 . . ?
C70 C71 H71 120.0 . . ?
C73 C72 C71 120.0 . . ?
C73 C72 H72 120.0 . . ?
C71 C72 H72 120.0 . . ?
C74 C73 C72 120.0 . . ?
C74 C73 H73 120.0 . . ?
C72 C73 H73 120.0 . . ?
C73 C74 C75 120.0 . . ?
C73 C74 H74 120.0 . . ?
C75 C74 H74 120.0 . . ?
C74 C75 C70 120.0 . . ?
C74 C75 H75 120.0 . . ?
C70 C75 H75 120.0 . . ?
C77 C76 C81 115.8(10) . . ?
C77 C76 C63 125.1(11) . . ?
C81 C76 C63 119.0(9) . . ?
C76 C77 C78 121.1(11) . . ?
C76 C77 H77 119.5 . . ?
C78 C77 H77 119.5 . . ?
C79 C78 C77 124.3(11) . . ?
C79 C78 H78 117.9 . . ?
C77 C78 H78 117.9 . . ?
C78 C79 C80 116.0(11) . . ?
C78 C79 H79 122.0 . . ?
C80 C79 H79 122.0 . . ?
C79 C80 C81 120.7(11) . . ?
C79 C80 H80 119.6 . . ?
C81 C80 H80 119.6 . . ?
C80 C81 C76 121.9(10) . . ?
C80 C81 H81 119.1 . . ?
C76 C81 H81 119.1 . . ?
C83 C82 C95 112.2(9) . . ?
C83 C82 C62 114.8(8) . . ?
C95 C82 C62 107.0(8) . . ?
C83 C82 C89A 106(3) . . ?
C95 C82 C89A 109(3) . . ?
C62 C82 C89A 108(2) . . ?
C83 C82 C89 102.6(19) . . ?
C95 C82 C89 113(2) . . ?
C62 C82 C89 107.1(15) . . ?
C84 C83 C88 118.1(10) . . ?
C84 C83 C82 121.6(11) . . ?
C88 C83 C82 120.1(10) . . ?
C85 C84 C83 123.5(12) . . ?
C85 C84 H84 118.3 . . ?
C83 C84 H84 118.3 . . ?
C86 C85 C84 117.2(12) . . ?
C86 C85 H85 121.4 . . ?
C84 C85 H85 121.4 . . ?
C85 C86 C87 121.6(12) . . ?
C85 C86 H86 119.2 . . ?
C87 C86 H86 119.2 . . ?
C88 C87 C86 119.6(12) . . ?
C88 C87 H87 120.2 . . ?
C86 C87 H87 120.2 . . ?
C87 C88 C83 119.6(10) . . ?
C87 C88 H88 120.2 . . ?
C83 C88 H88 120.2 . . ?
C90 C89 C94 120.0 . . ?
C90 C89 C82 120(2) . . ?
C94 C89 C82 120(2) . . ?
C91 C90 C89 120.0 . . ?
C91 C90 H90 120.0 . . ?
C89 C90 H90 120.0 . . ?
C92 C91 C90 120.0 . . ?
C92 C91 H91 120.0 . . ?
C90 C91 H91 120.0 . . ?
C91 C92 C93 120.0 . . ?
C91 C92 H92 120.0 . . ?
C93 C92 H92 120.0 . . ?
C92 C93 C94 120.0 . . ?
C92 C93 H93 120.0 . . ?
C94 C93 H93 120.0 . . ?
C93 C94 C89 120.0 . . ?
C93 C94 H94 120.0 . . ?
C89 C94 H94 120.0 . . ?
C90A C89A C94A 120.0 . . ?
C90A C89A C82 125(3) . . ?
C94A C89A C82 114(3) . . ?
C91A C90A C89A 120.0 . . ?
C91A C90A H90A 120.0 . . ?
C89A C90A H90A 120.0 . . ?
C92A C91A C90A 120.00(5) . . ?
C92A C91A H91A 120.0 . . ?
C90A C91A H91A 120.0 . . ?
C91A C92A C93A 120.0 . . ?
C91A C92A H92A 120.0 . . ?
C93A C92A H92A 120.0 . . ?
C94A C93A C92A 120.0 . . ?
C94A C93A H93A 120.0 . . ?
C92A C93A H93A 120.0 . . ?
C93A C94A C89A 120.00(7) . . ?
C93A C94A H94A 120.0 . . ?
C89A C94A H94A 120.0 . . ?
C100 C95 C96 114.6(11) . . ?
C100 C95 C82 124.6(10) . . ?
C96 C95 C82 120.7(9) . . ?
C95 C96 C97 123.4(10) . . ?
C95 C96 H96 118.3 . . ?
C97 C96 H96 118.3 . . ?
C98 C97 C96 117.4(11) . . ?
C98 C97 H97 121.3 . . ?
C96 C97 H97 121.3 . . ?
C99 C98 C97 122.2(11) . . ?
C99 C98 H98 118.9 . . ?
C97 C98 H98 118.9 . . ?
C98 C99 C100 120.9(11) . . ?
C98 C99 H99 119.6 . . ?
C100 C99 H99 119.6 . . ?
C95 C100 C99 121.6(11) . . ?
C95 C100 H100 119.2 . . ?
C99 C100 H100 119.2 . . ?
N4 C101 C102 110.3(10) . . ?
N4 C101 C103 109.1(10) . . ?
C102 C101 C103 110.4(10) . . ?
N4 C101 C104 114.9(10) . . ?
C102 C101 C104 105.1(10) . . ?
C103 C101 C104 107.0(10) . . ?
C101 C102 C105 112.4(12) . . ?
C101 C102 H10B 109.1 . . ?
C105 C102 H10B 109.1 . . ?
C101 C102 H10C 109.1 . . ?
C105 C102 H10C 109.1 . . ?
H10B C102 H10C 107.9 . . ?
C101 C103 C107 108.4(11) . . ?
C101 C103 H10D 110.0 . . ?
C107 C103 H10D 110.0 . . ?
C101 C103 H10E 110.0 . . ?
C107 C103 H10E 110.0 . . ?
H10D C103 H10E 108.4 . . ?
C109 C104 C101 113.8(11) . . ?
C109 C104 H10F 108.8 . . ?
C101 C104 H10F 108.8 . . ?
C109 C104 H10G 108.8 . . ?
C101 C104 H10G 108.8 . . ?
H10F C104 H10G 107.7 . . ?
C110 C105 C106 116.7(17) . . ?
C110 C105 C102 98.2(14) . . ?
C106 C105 C102 111.9(14) . . ?
C110 C105 H105 109.8 . . ?
C106 C105 H105 109.8 . . ?
C102 C105 H105 109.8 . . ?
C105 C106 C107 108.9(14) . . ?
C105 C106 H10H 109.9 . . ?
C107 C106 H10H 109.9 . . ?
C105 C106 H10I 109.9 . . ?
C107 C106 H10I 109.9 . . ?
H10H C106 H10I 108.3 . . ?
C108 C107 C106 108.0(14) . . ?
C108 C107 C103 111.9(13) . . ?
C106 C107 C103 109.2(13) . . ?
C108 C107 H107 109.2 . . ?
C106 C107 H107 109.2 . . ?
C103 C107 H107 109.2 . . ?
C107 C108 C109 110.0(14) . . ?
C107 C108 H10J 109.7 . . ?
C109 C108 H10J 109.7 . . ?
C107 C108 H10K 109.7 . . ?
C109 C108 H10K 109.7 . . ?
H10J C108 H10K 108.2 . . ?
C110 C109 C108 115.4(15) . . ?
C110 C109 C104 102.2(13) . . ?
C108 C109 C104 105.0(13) . . ?
C110 C109 H109 111.2 . . ?
C108 C109 H109 111.2 . . ?
C104 C109 H109 111.2 . . ?
C105 C110 C109 113.3(17) . . ?
C105 C110 H11B 108.9 . . ?
C109 C110 H11B 108.9 . . ?
C105 C110 H11C 108.9 . . ?
C109 C110 H11C 108.9 . . ?
H11B C110 H11C 107.7 . . ?
N4 C201 C202 97(2) . . ?
N4 C201 C203 105(2) . . ?
C202 C201 C203 108.1(18) . . ?
N4 C201 C204 129(3) . . ?
C202 C201 C204 108.9(17) . . ?
C203 C201 C204 107.3(16) . . ?
C201 C202 C205 102(2) . . ?
C201 C202 H20B 111.3 . . ?
C205 C202 H20B 111.3 . . ?
C201 C202 H20C 111.3 . . ?
C205 C202 H20C 111.3 . . ?
H20B C202 H20C 109.2 . . ?
C201 C203 C207 116(3) . . ?
C201 C203 H20D 108.4 . . ?
C207 C203 H20D 108.4 . . ?
C201 C203 H20E 108.4 . . ?
C207 C203 H20E 108.4 . . ?
H20D C203 H20E 107.4 . . ?
C201 C204 C209 117(3) . . ?
C201 C204 H20F 108.0 . . ?
C209 C204 H20F 108.0 . . ?
C201 C204 H20G 108.0 . . ?
C209 C204 H20G 108.0 . . ?
H20F C204 H20G 107.3 . . ?
C206 C205 C210 108(3) . . ?
C206 C205 C202 115(3) . . ?
C210 C205 C202 109(4) . . ?
C206 C205 H205 108.4 . . ?
C210 C205 H205 108.4 . . ?
C202 C205 H205 108.4 . . ?
C205 C206 C207 108(3) . . ?
C205 C206 H20H 110.0 . . ?
C207 C206 H20H 110.0 . . ?
C205 C206 H20I 110.0 . . ?
C207 C206 H20I 110.0 . . ?
H20H C206 H20I 108.4 . . ?
C208 C207 C203 97(4) . . ?
C208 C207 C206 111(3) . . ?
C203 C207 C206 113(4) . . ?
C208 C207 H207 111.8 . . ?
C203 C207 H207 111.8 . . ?
C206 C207 H207 111.8 . . ?
C207 C208 C209 116(3) . . ?
C207 C208 H20J 108.3 . . ?
C209 C208 H20J 108.3 . . ?
C207 C208 H20K 108.3 . . ?
C209 C208 H20K 108.3 . . ?
H20J C208 H20K 107.4 . . ?
C210 C209 C208 121(3) . . ?
C210 C209 C204 92(4) . . ?
C208 C209 C204 89(4) . . ?
C210 C209 H209 115.9 . . ?
C208 C209 H209 115.9 . . ?
C204 C209 H209 115.9 . . ?
C209 C210 C205 115(3) . . ?
C209 C210 H21A 108.4 . . ?
C205 C210 H21A 108.4 . . ?
C209 C210 H21B 108.4 . . ?
C205 C210 H21B 108.4 . . ?
H21A C210 H21B 107.5 . . ?

loop_
_geom_bond_atom_site_label_1
_geom_bond_atom_site_label_2
_geom_bond_distance
_geom_bond_site_symmetry_2
_geom_bond_publ_flag
Ni1 N1 1.670(7) . ?
Ni1 N2 1.884(7) . ?
Ni1 N3 1.886(7) . ?
O1 C3 1.311(11) . ?
O1 C2 1.463(11) . ?
O2 C5 1.394(10) . ?
O2 C6 1.451(12) . ?
N1 C46 1.461(12) . ?
N2 C3 1.341(11) . ?
N2 C1 1.500(11) . ?
N3 C5 1.333(12) . ?
N3 C7 1.487(11) . ?
C1 C2 1.538(13) . ?
C1 C8 1.570(14) . ?
C1 H1 1.0000 . ?
C2 H2A 0.9900 . ?
C2 H2B 0.9900 . ?
C3 C4 1.351(12) . ?
C4 C5 1.350(13) . ?
C4 H4 0.9500 . ?
C6 C7 1.562(12) . ?
C6 H6A 0.9900 . ?
C6 H6B 0.9900 . ?
C7 C27 1.555(12) . ?
C7 H7 1.0000 . ?
C8 C9 1.55(2) . ?
C8 C9A 1.549(13) . ?
C8 C15 1.56(2) . ?
C8 C15A 1.565(14) . ?
C8 C21A 1.576(14) . ?
C8 C21 1.58(2) . ?
C9 C10 1.3900 . ?
C9 C14 1.3900 . ?
C10 C11 1.3900 . ?
C10 H10 0.9500 . ?
C11 C12 1.3900 . ?
C11 H11 0.9500 . ?
C12 C13 1.3900 . ?
C12 H12 0.9500 . ?
C13 C14 1.3900 . ?
C13 H13 0.9500 . ?
C14 H14 0.9500 . ?
C15 C16 1.3900 . ?
C15 C20 1.3900 . ?
C16 C17 1.3900 . ?
C16 H16 0.9500 . ?
C17 C18 1.3900 . ?
C17 H17 0.9500 . ?
C18 C19 1.3900 . ?
C18 H18 0.9500 . ?
C19 C20 1.3900 . ?
C19 H19 0.9500 . ?
C20 H20 0.9500 . ?
C21 C22 1.3900(11) . ?
C21 C26 1.3900 . ?
C22 C23 1.3900 . ?
C22 H22 0.9500 . ?
C23 C24 1.3900 . ?
C23 H23 0.9500 . ?
C24 C25 1.3900 . ?
C24 H24 0.9500 . ?
C25 C26 1.3900 . ?
C25 H25 0.9500 . ?
C26 H26 0.9500 . ?
C9A C10A 1.3900 . ?
C9A C14A 1.3900 . ?
C10A C11A 1.3900 . ?
C10A H10A 0.9500 . ?
C11A C12A 1.3900 . ?
C11A H11A 0.9500 . ?
C12A C13A 1.3900 . ?
C12A H12A 0.9500 . ?
C13A C14A 1.3900 . ?
C13A H13A 0.9500 . ?
C14A H14A 0.9500 . ?
C15A C16A 1.3900 . ?
C15A C20A 1.3900 . ?
C16A C17A 1.3900 . ?
C16A H16A 0.9500 . ?
C17A C18A 1.3900 . ?
C17A H17A 0.9500 . ?
C18A C19A 1.3900 . ?
C18A H18A 0.9500 . ?
C19A C20A 1.3900 . ?
C19A H19A 0.9500 . ?
C20A H20A 0.9500 . ?
C21A C22A 1.3900 . ?
C21A C26A 1.3900 . ?
C22A C23A 1.3900 . ?
C22A H22A 0.9500 . ?
C23A C24A 1.3900 . ?
C23A H23A 0.9500 . ?
C24A C25A 1.3900 . ?
C24A H24A 0.9500 . ?
C25A C26A 1.3900 . ?
C25A H25A 0.9500 . ?
C26A H26A 0.9500 . ?
C27 C40 1.546(16) . ?
C27 C40A 1.55(2) . ?
C27 C28 1.588(13) . ?
C27 C34A 1.606(18) . ?
C27 C34 1.608(15) . ?
C28 C29 1.398(13) . ?
C28 C33 1.421(15) . ?
C29 C30 1.363(15) . ?
C29 H29 0.9500 . ?
C30 C31 1.349(16) . ?
C30 H30 0.9500 . ?
C31 C32 1.379(15) . ?
C31 H31 0.9500 . ?
C32 C33 1.358(14) . ?
C32 H32 0.9500 . ?
C33 H33 0.9500 . ?
C34 C35 1.3900 . ?
C34 C39 1.3900 . ?
C35 C36 1.3900 . ?
C35 H35 0.9500 . ?
C36 C37 1.3900 . ?
C36 H36 0.9500 . ?
C37 C38 1.3900 . ?
C37 H37 0.9500 . ?
C38 C39 1.3900 . ?
C38 H38 0.9500 . ?
C39 H39 0.9500 . ?
C40 C41 1.3900 . ?
C40 C45 1.3900 . ?
C41 C42 1.3900 . ?
C41 H41 0.9500 . ?
C42 C43 1.3900 . ?
C42 H42 0.9500 . ?
C43 C44 1.3900 . ?
C43 H43 0.9500 . ?
C44 C45 1.3900 . ?
C44 H44 0.9500 . ?
C45 H45 0.9500 . ?
C34A C35A 1.3900 . ?
C34A C39A 1.3900 . ?
C35A C36A 1.3900 . ?
C35A H35A 0.9500 . ?
C36A C37A 1.3900 . ?
C36A H36A 0.9500 . ?
C37A C38A 1.3900 . ?
C37A H37A 0.9500 . ?
C38A C39A 1.3900 . ?
C38A H38A 0.9500 . ?
C39A H39A 0.9500 . ?
C40A C41A 1.3900 . ?
C40A C45A 1.3900 . ?
C41A C42A 1.3900 . ?
C41A H41A 0.9500 . ?
C42A C43A 1.3900 . ?
C42A H42A 0.9500 . ?
C43A C44A 1.3900 . ?
C43A H43A 0.9500 . ?
C44A C45A 1.3900 . ?
C44A H44A 0.9500 . ?
C45A H45A 0.9500 . ?
C46 C49 1.510(14) . ?
C46 C47 1.541(14) . ?
C46 C48 1.568(13) . ?
C47 C52 1.519(15) . ?
C47 H47A 0.9900 . ?
C47 H47B 0.9900 . ?
C48 C54 1.534(13) . ?
C48 H48A 0.9900 . ?
C48 H48B 0.9900 . ?
C49 C50 1.536(13) . ?
C49 H49A 0.9900 . ?
C49 H49B 0.9900 . ?
C50 C51 1.488(14) . ?
C50 C55 1.564(14) . ?
C50 H50 1.0000 . ?
C51 C52 1.533(15) . ?
C51 H51A 0.9900 . ?
C51 H51B 0.9900 . ?
C52 C53 1.524(16) . ?
C52 H52 1.0000 . ?
C53 C54 1.463(15) . ?
C53 H53A 0.9900 . ?
C53 H53B 0.9900 . ?
C54 C55 1.508(16) . ?
C54 H54 1.0000 . ?
C55 H55A 0.9900 . ?
C55 H55B 0.9900 . ?
Ni2 N4 1.708(7) . ?
Ni2 N5 1.887(7) . ?
Ni2 N6 1.930(8) . ?
O3 C58 1.345(10) . ?
O3 C57 1.415(11) . ?
O4 C60 1.397(11) . ?
O4 C61 1.439(12) . ?
N4 C201 1.36(2) . ?
N4 C101 1.367(12) . ?
N5 C58 1.305(11) . ?
N5 C56 1.488(12) . ?
N6 C60 1.347(13) . ?
N6 C62 1.444(12) . ?
C56 C57 1.541(14) . ?
C56 C63 1.578(14) . ?
C56 H56 1.0000 . ?
C57 H57A 0.9900 . ?
C57 H57B 0.9900 . ?
C58 C59 1.375(13) . ?
C59 C60 1.362(14) . ?
C59 H59 0.9500 . ?
C61 C62 1.539(12) . ?
C61 H61A 0.9900 . ?
C61 H61B 0.9900 . ?
C62 C82 1.581(13) . ?
C62 H62 1.0000 . ?
C63 C76 1.515(14) . ?
C63 C64 1.539(14) . ?
C63 C70 1.555(11) . ?
C64 C65 1.321(14) . ?
C64 C69 1.374(14) . ?
C65 C66 1.459(14) . ?
C65 H65 0.9500 . ?
C66 C67 1.406(15) . ?
C66 H66 0.9500 . ?
C67 C68 1.473(15) . ?
C67 H67 0.9500 . ?
C68 C69 1.465(14) . ?
C68 H68 0.9500 . ?
C69 H69 0.9500 . ?
C70 C71 1.3900 . ?
C70 C75 1.3900 . ?
C71 C72 1.3900 . ?
C71 H71 0.9500 . ?
C72 C73 1.3900 . ?
C72 H72 0.9500 . ?
C73 C74 1.3900 . ?
C73 H73 0.9500 . ?
C74 C75 1.3900 . ?
C74 H74 0.9500 . ?
C75 H75 0.9500 . ?
C76 C77 1.350(13) . ?
C76 C81 1.406(14) . ?
C77 C78 1.393(15) . ?
C77 H77 0.9500 . ?
C78 C79 1.337(15) . ?
C78 H78 0.9500 . ?
C79 C80 1.384(15) . ?
C79 H79 0.9500 . ?
C80 C81 1.393(15) . ?
C80 H80 0.9500 . ?
C81 H81 0.9500 . ?
C82 C83 1.520(13) . ?
C82 C95 1.535(15) . ?
C82 C89A 1.597(19) . ?
C82 C89 1.601(15) . ?
C83 C84 1.392(14) . ?
C83 C88 1.412(14) . ?
C84 C85 1.376(14) . ?
C84 H84 0.9500 . ?
C85 C86 1.360(17) . ?
C85 H85 0.9500 . ?
C86 C87 1.431(15) . ?
C86 H86 0.9500 . ?
C87 C88 1.359(13) . ?
C87 H87 0.9500 . ?
C88 H88 0.9500 . ?
C89 C90 1.3900 . ?
C89 C94 1.3900 . ?
C90 C91 1.3900 . ?
C90 H90 0.9500 . ?
C91 C92 1.3900 . ?
C91 H91 0.9500 . ?
C92 C93 1.3900 . ?
C92 H92 0.9500 . ?
C93 C94 1.3900 . ?
C93 H93 0.9500 . ?
C94 H94 0.9500 . ?
C89A C90A 1.3900 . ?
C89A C94A 1.3900 . ?
C90A C91A 1.3900 . ?
C90A H90A 0.9500 . ?
C91A C92A 1.3900 . ?
C91A H91A 0.9500 . ?
C92A C93A 1.3900 . ?
C92A H92A 0.9500 . ?
C93A C94A 1.3900 . ?
C93A H93A 0.9500 . ?
C94A H94A 0.9500 . ?
C95 C100 1.386(13) . ?
C95 C96 1.387(14) . ?
C96 C97 1.420(14) . ?
C96 H96 0.9500 . ?
C97 C98 1.350(14) . ?
C97 H97 0.9500 . ?
C98 C99 1.304(13) . ?
C98 H98 0.9500 . ?
C99 C100 1.407(14) . ?
C99 H99 0.9500 . ?
C100 H100 0.9500 . ?
C101 C102 1.518(14) . ?
C101 C103 1.536(15) . ?
C101 C104 1.545(14) . ?
C102 C105 1.566(19) . ?
C102 H10B 0.9900 . ?
C102 H10C 0.9900 . ?
C103 C107 1.588(19) . ?
C103 H10D 0.9900 . ?
C103 H10E 0.9900 . ?
C104 C109 1.54(2) . ?
C104 H10F 0.9900 . ?
C104 H10G 0.9900 . ?
C105 C110 1.47(2) . ?
C105 C106 1.47(3) . ?
C105 H105 1.0000 . ?
C106 C107 1.58(2) . ?
C106 H10H 0.9900 . ?
C106 H10I 0.9900 . ?
C107 C108 1.51(2) . ?
C107 H107 1.0000 . ?
C108 C109 1.54(2) . ?
C108 H10J 0.9900 . ?
C108 H10K 0.9900 . ?
C109 C110 1.48(3) . ?
C109 H109 1.0000 . ?
C110 H11B 0.9900 . ?
C110 H11C 0.9900 . ?
C201 C202 1.52(2) . ?
C201 C203 1.53(2) . ?
C201 C204 1.527(19) . ?
C202 C205 1.83(6) . ?
C202 H20B 0.9900 . ?
C202 H20C 0.9900 . ?
C203 C207 1.58(6) . ?
C203 H20D 0.9900 . ?
C203 H20E 0.9900 . ?
C204 C209 1.82(8) . ?
C204 H20F 0.9900 . ?
C204 H20G 0.9900 . ?
C205 C206 1.47(4) . ?
C205 C210 1.50(3) . ?
C205 H205 1.0000 . ?
C206 C207 1.60(3) . ?
C206 H20H 0.9900 . ?
C206 H20I 0.9900 . ?
C207 C208 1.49(3) . ?
C207 H207 1.0000 . ?
C208 C209 1.51(3) . ?
C208 H20J 0.9900 . ?
C208 H20K 0.9900 . ?
C209 C210 1.48(4) . ?
C209 H209 1.0000 . ?
C210 H21A 0.9900 . ?
C210 H21B 0.9900 . ?

loop_
_geom_torsion_atom_site_label_1
_geom_torsion_atom_site_label_2
_geom_torsion_atom_site_label_3
_geom_torsion_atom_site_label_4
_geom_torsion
_geom_torsion_site_symmetry_1
_geom_torsion_site_symmetry_2
_geom_torsion_site_symmetry_3
_geom_torsion_site_symmetry_4
_geom_torsion_publ_flag
N2 Ni1 N1 C46 53.6(11) . . . . ?
N3 Ni1 N1 C46 -91.0(12) . . . . ?
N1 Ni1 N2 C3 -127.9(7) . . . . ?
N3 Ni1 N2 C3 33.3(7) . . . . ?
N1 Ni1 N2 C1 36.9(8) . . . . ?
N3 Ni1 N2 C1 -161.9(7) . . . . ?
N1 Ni1 N3 C5 123.5(8) . . . . ?
N2 Ni1 N3 C5 -24.9(7) . . . . ?
N1 Ni1 N3 C7 -53.2(12) . . . . ?
N2 Ni1 N3 C7 158.4(8) . . . . ?
C3 N2 C1 C2 17.5(9) . . . . ?
Ni1 N2 C1 C2 -149.1(6) . . . . ?
C3 N2 C1 C8 -103.9(9) . . . . ?
Ni1 N2 C1 C8 89.5(9) . . . . ?
C3 O1 C2 C1 23.3(10) . . . . ?
N2 C1 C2 O1 -23.7(9) . . . . ?
C8 C1 C2 O1 95.4(10) . . . . ?
C2 O1 C3 N2 -12.9(11) . . . . ?
C2 O1 C3 C4 172.2(9) . . . . ?
C1 N2 C3 O1 -3.8(11) . . . . ?
Ni1 N2 C3 O1 163.5(6) . . . . ?
C1 N2 C3 C4 171.1(9) . . . . ?
Ni1 N2 C3 C4 -21.5(12) . . . . ?
O1 C3 C4 C5 166.2(9) . . . . ?
N2 C3 C4 C5 -8.3(16) . . . . ?
C7 N3 C5 C4 -176.8(10) . . . . ?
Ni1 N3 C5 C4 5.7(14) . . . . ?
C7 N3 C5 O2 4.7(11) . . . . ?
Ni1 N3 C5 O2 -172.8(6) . . . . ?
C3 C4 C5 N3 17.2(17) . . . . ?
C3 C4 C5 O2 -164.4(9) . . . . ?
C6 O2 C5 N3 -6.4(11) . . . . ?
C6 O2 C5 C4 174.9(9) . . . . ?
C5 O2 C6 C7 4.9(9) . . . . ?
C5 N3 C7 C27 -125.7(9) . . . . ?
Ni1 N3 C7 C27 51.3(12) . . . . ?
C5 N3 C7 C6 -1.2(10) . . . . ?
Ni1 N3 C7 C6 175.8(7) . . . . ?
O2 C6 C7 N3 -2.3(9) . . . . ?
O2 C6 C7 C27 122.3(8) . . . . ?
N2 C1 C8 C9 51.5(15) . . . . ?
C2 C1 C8 C9 -60.8(16) . . . . ?
N2 C1 C8 C9A 70.0(10) . . . . ?
C2 C1 C8 C9A -42.3(12) . . . . ?
N2 C1 C8 C15 -49(2) . . . . ?
C2 C1 C8 C15 -161.3(19) . . . . ?
N2 C1 C8 C15A -62.6(12) . . . . ?
C2 C1 C8 C15A -174.9(11) . . . . ?
N2 C1 C8 C21A -174.1(14) . . . . ?
C2 C1 C8 C21A 73.6(16) . . . . ?
N2 C1 C8 C21 -177(3) . . . . ?
C2 C1 C8 C21 71(3) . . . . ?
C15 C8 C9 C10 52(3) . . . . ?
C1 C8 C9 C10 -66(2) . . . . ?
C21 C8 C9 C10 171(3) . . . . ?
C15 C8 C9 C14 -145(3) . . . . ?
C1 C8 C9 C14 97.1(19) . . . . ?
C21 C8 C9 C14 -26(4) . . . . ?
C14 C9 C10 C11 0.0 . . . . ?
C8 C9 C10 C11 162(4) . . . . ?
C9 C10 C11 C12 0.0 . . . . ?
C10 C11 C12 C13 0.0 . . . . ?
C11 C12 C13 C14 0.0 . . . . ?
C12 C13 C14 C9 0.0 . . . . ?
C10 C9 C14 C13 0.0 . . . . ?
C8 C9 C14 C13 -164(3) . . . . ?
C9 C8 C15 C16 -157(3) . . . . ?
C1 C8 C15 C16 -44(3) . . . . ?
C21 C8 C15 C16 79(4) . . . . ?
C9 C8 C15 C20 30(3) . . . . ?
C1 C8 C15 C20 143(2) . . . . ?
C21 C8 C15 C20 -94(4) . . . . ?
C20 C15 C16 C17 0.0 . . . . ?
C8 C15 C16 C17 -174(4) . . . . ?
C15 C16 C17 C18 0.0 . . . . ?
C16 C17 C18 C19 0.0 . . . . ?
C17 C18 C19 C20 0.0 . . . . ?
C18 C19 C20 C15 0.0 . . . . ?
C16 C15 C20 C19 0.0 . . . . ?
C8 C15 C20 C19 173(4) . . . . ?
C9 C8 C21 C22 -63(4) . . . . ?
C15 C8 C21 C22 42(4) . . . . ?
C1 C8 C21 C22 171(2) . . . . ?
C9 C8 C21 C26 122(4) . . . . ?
C15 C8 C21 C26 -132(4) . . . . ?
C1 C8 C21 C26 -3(4) . . . . ?
C26 C21 C22 C23 0.0 . . . . ?
C8 C21 C22 C23 -175(5) . . . . ?
C21 C22 C23 C24 0.0 . . . . ?
C22 C23 C24 C25 0.0 . . . . ?
C23 C24 C25 C26 0.0 . . . . ?
C24 C25 C26 C21 0.0 . . . . ?
C22 C21 C26 C25 0.0 . . . . ?
C8 C21 C26 C25 174(5) . . . . ?
C15A C8 C9A C10A 45.3(18) . . . . ?
C1 C8 C9A C10A -81.7(11) . . . . ?
C21A C8 C9A C10A 158.3(14) . . . . ?
C15A C8 C9A C14A -135.4(14) . . . . ?
C1 C8 C9A C14A 97.7(11) . . . . ?
C21A C8 C9A C14A -22.4(18) . . . . ?
C14A C9A C10A C11A 0.0 . . . . ?
C8 C9A C10A C11A 179.3(15) . . . . ?
C9A C10A C11A C12A 0.0 . . . . ?
C10A C11A C12A C13A 0.0 . . . . ?
C11A C12A C13A C14A 0.0 . . . . ?
C12A C13A C14A C9A 0.0 . . . . ?
C10A C9A C14A C13A 0.0 . . . . ?
C8 C9A C14A C13A -179.3(16) . . . . ?
C9A C8 C15A C16A -156.3(11) . . . . ?
C1 C8 C15A C16A -31.0(14) . . . . ?
C21A C8 C15A C16A 87.8(16) . . . . ?
C9A C8 C15A C20A 22(2) . . . . ?
C1 C8 C15A C20A 146.9(11) . . . . ?
C21A C8 C15A C20A -94.3(16) . . . . ?
C20A C15A C16A C17A 0.0 . . . . ?
C8 C15A C16A C17A 177.8(18) . . . . ?
C15A C16A C17A C18A 0.0 . . . . ?
C16A C17A C18A C19A 0.0 . . . . ?
C17A C18A C19A C20A 0.0 . . . . ?
C18A C19A C20A C15A 0.0 . . . . ?
C16A C15A C20A C19A 0.0 . . . . ?
C8 C15A C20A C19A -177.9(18) . . . . ?
C9A C8 C21A C22A -56.5(16) . . . . ?
C15A C8 C21A C22A 69.6(16) . . . . ?
C1 C8 C21A C22A -173.0(10) . . . . ?
C9A C8 C21A C26A 119.4(17) . . . . ?
C15A C8 C21A C26A -114.5(17) . . . . ?
C1 C8 C21A C26A 3(2) . . . . ?
C26A C21A C22A C23A 0.0 . . . . ?
C8 C21A C22A C23A 176(2) . . . . ?
C21A C22A C23A C24A 0.0 . . . . ?
C22A C23A C24A C25A 0.0 . . . . ?
C23A C24A C25A C26A 0.0 . . . . ?
C24A C25A C26A C21A 0.0 . . . . ?
C22A C21A C26A C25A 0.0 . . . . ?
C8 C21A C26A C25A -176(2) . . . . ?
N3 C7 C27 C40 64.8(15) . . . . ?
C6 C7 C27 C40 -55.9(15) . . . . ?
N3 C7 C27 C40A 53.8(19) . . . . ?
C6 C7 C27 C40A -66.9(19) . . . . ?
N3 C7 C27 C28 -65.2(11) . . . . ?
C6 C7 C27 C28 174.1(8) . . . . ?
N3 C7 C27 C34A -176(3) . . . . ?
C6 C7 C27 C34A 63(3) . . . . ?
N3 C7 C27 C34 -177.2(19) . . . . ?
C6 C7 C27 C34 62(2) . . . . ?
C40 C27 C28 C29 34(2) . . . . ?
C40A C27 C28 C29 35(3) . . . . ?
C7 C27 C28 C29 157.3(9) . . . . ?
C34A C27 C28 C29 -87(2) . . . . ?
C34 C27 C28 C29 -86.0(16) . . . . ?
C40 C27 C28 C33 -148.9(19) . . . . ?
C40A C27 C28 C33 -148(2) . . . . ?
C7 C27 C28 C33 -25.5(13) . . . . ?
C34A C27 C28 C33 90(2) . . . . ?
C34 C27 C28 C33 91.2(16) . . . . ?
C33 C28 C29 C30 -5.8(16) . . . . ?
C27 C28 C29 C30 171.5(10) . . . . ?
C28 C29 C30 C31 6.6(17) . . . . ?
C29 C30 C31 C32 -5.9(17) . . . . ?
C30 C31 C32 C33 4.7(17) . . . . ?
C31 C32 C33 C28 -4.0(16) . . . . ?
C29 C28 C33 C32 4.5(15) . . . . ?
C27 C28 C33 C32 -172.8(9) . . . . ?
C40 C27 C34 C35 132(2) . . . . ?
C7 C27 C34 C35 16(3) . . . . ?
C28 C27 C34 C35 -102(2) . . . . ?
C40 C27 C34 C39 -48(3) . . . . ?
C7 C27 C34 C39 -164.1(16) . . . . ?
C28 C27 C34 C39 78(2) . . . . ?
C39 C34 C35 C36 0.0 . . . . ?
C27 C34 C35 C36 -180(3) . . . . ?
C34 C35 C36 C37 0.0 . . . . ?
C35 C36 C37 C38 0.0 . . . . ?
C36 C37 C38 C39 0.0 . . . . ?
C37 C38 C39 C34 0.0 . . . . ?
C35 C34 C39 C38 0.0 . . . . ?
C27 C34 C39 C38 180(3) . . . . ?
C7 C27 C40 C41 -82.1(16) . . . . ?
C28 C27 C40 C41 43(2) . . . . ?
C34 C27 C40 C41 159.6(19) . . . . ?
C7 C27 C40 C45 90.8(17) . . . . ?
C28 C27 C40 C45 -143.6(12) . . . . ?
C34 C27 C40 C45 -27(2) . . . . ?
C45 C40 C41 C42 0.0 . . . . ?
C27 C40 C41 C42 173(2) . . . . ?
C40 C41 C42 C43 0.0 . . . . ?
C41 C42 C43 C44 0.0 . . . . ?
C42 C43 C44 C45 0.0 . . . . ?
C43 C44 C45 C40 0.0 . . . . ?
C41 C40 C45 C44 0.0 . . . . ?
C27 C40 C45 C44 -173(3) . . . . ?
C40A C27 C34A C35A 154(3) . . . . ?
C7 C27 C34A C35A 27(4) . . . . ?
C28 C27 C34A C35A -90(3) . . . . ?
C40A C27 C34A C39A -27(4) . . . . ?
C7 C27 C34A C39A -154.4(19) . . . . ?
C28 C27 C34A C39A 89(2) . . . . ?
C39A C34A C35A C36A 0.0 . . . . ?
C27 C34A C35A C36A 179(5) . . . . ?
C34A C35A C36A C37A 0.0 . . . . ?
C35A C36A C37A C38A 0.0 . . . . ?
C36A C37A C38A C39A 0.0 . . . . ?
C37A C38A C39A C34A 0.0 . . . . ?
C35A C34A C39A C38A 0.0 . . . . ?
C27 C34A C39A C38A -179(4) . . . . ?
C7 C27 C40A C41A -83(3) . . . . ?
C28 C27 C40A C41A 39(3) . . . . ?
C34A C27 C40A C41A 151(3) . . . . ?
C7 C27 C40A C45A 88(2) . . . . ?
C28 C27 C40A C45A -150.3(15) . . . . ?
C34A C27 C40A C45A -38(3) . . . . ?
C45A C40A C41A C42A 0.0 . . . . ?
C27 C40A C41A C42A 171(4) . . . . ?
C40A C41A C42A C43A 0.0 . . . . ?
C41A C42A C43A C44A 0.0 . . . . ?
C42A C43A C44A C45A 0.0 . . . . ?
C43A C44A C45A C40A 0.0 . . . . ?
C41A C40A C45A C44A 0.0 . . . . ?
C27 C40A C45A C44A -171(4) . . . . ?
Ni1 N1 C46 C49 3.0(15) . . . . ?
Ni1 N1 C46 C47 125.7(9) . . . . ?
Ni1 N1 C46 C48 -113.8(10) . . . . ?
N1 C46 C47 C52 177.3(9) . . . . ?
C49 C46 C47 C52 -60.1(11) . . . . ?
C48 C46 C47 C52 57.6(11) . . . . ?
N1 C46 C48 C54 -177.9(9) . . . . ?
C49 C46 C48 C54 62.1(11) . . . . ?
C47 C46 C48 C54 -58.7(12) . . . . ?
N1 C46 C49 C50 178.2(8) . . . . ?
C47 C46 C49 C50 57.2(11) . . . . ?
C48 C46 C49 C50 -63.1(11) . . . . ?
C46 C49 C50 C51 -56.4(11) . . . . ?
C46 C49 C50 C55 63.4(12) . . . . ?
C49 C50 C51 C52 60.4(11) . . . . ?
C55 C50 C51 C52 -58.7(11) . . . . ?
C46 C47 C52 C53 -57.3(12) . . . . ?
C46 C47 C52 C51 61.3(12) . . . . ?
C50 C51 C52 C47 -64.1(12) . . . . ?
C50 C51 C52 C53 57.4(11) . . . . ?
C47 C52 C53 C54 59.1(14) . . . . ?
C51 C52 C53 C54 -59.4(14) . . . . ?
C52 C53 C54 C55 63.9(13) . . . . ?
C52 C53 C54 C48 -59.0(14) . . . . ?
C46 C48 C54 C53 59.0(12) . . . . ?
C46 C48 C54 C55 -63.7(12) . . . . ?
C53 C54 C55 C50 -61.7(11) . . . . ?
C48 C54 C55 C50 61.4(12) . . . . ?
C51 C50 C55 C54 59.2(11) . . . . ?
C49 C50 C55 C54 -60.1(12) . . . . ?
N5 Ni2 N4 C201 36(3) . . . . ?
N6 Ni2 N4 C201 -120(3) . . . . ?
N5 Ni2 N4 C101 46.1(17) . . . . ?
N6 Ni2 N4 C101 -109.6(15) . . . . ?
N4 Ni2 N5 C58 -128.8(8) . . . . ?
N6 Ni2 N5 C58 36.2(8) . . . . ?
N4 Ni2 N5 C56 33.1(10) . . . . ?
N6 Ni2 N5 C56 -161.9(8) . . . . ?
C58 N5 C56 C57 17.6(10) . . . . ?
Ni2 N5 C56 C57 -146.6(7) . . . . ?
C58 N5 C56 C63 -108.3(9) . . . . ?
Ni2 N5 C56 C63 87.5(10) . . . . ?
C58 O3 C57 C56 20.7(10) . . . . ?
N5 C56 C57 O3 -22.8(10) . . . . ?
C63 C56 C57 O3 103.3(10) . . . . ?
C56 N5 C58 O3 -5.8(11) . . . . ?
Ni2 N5 C58 O3 159.2(6) . . . . ?
C56 N5 C58 C59 169.4(9) . . . . ?
Ni2 N5 C58 C59 -25.6(13) . . . . ?
C57 O3 C58 N5 -10.2(11) . . . . ?
C57 O3 C58 C59 174.6(9) . . . . ?
N5 C58 C59 C60 -4.0(15) . . . . ?
O3 C58 C59 C60 170.8(9) . . . . ?
C62 N6 C60 C59 -173.1(11) . . . . ?
Ni2 N6 C60 C59 7.6(14) . . . . ?
C62 N6 C60 O4 5.3(11) . . . . ?
Ni2 N6 C60 O4 -174.0(6) . . . . ?
C58 C59 C60 N6 13.4(17) . . . . ?
C58 C59 C60 O4 -164.9(9) . . . . ?
C61 O4 C60 N6 -8.2(11) . . . . ?
C61 O4 C60 C59 170.4(9) . . . . ?
C60 O4 C61 C62 7.2(10) . . . . ?
C60 N6 C62 C61 -0.5(11) . . . . ?
Ni2 N6 C62 C61 178.6(7) . . . . ?
C60 N6 C62 C82 -124.8(9) . . . . ?
Ni2 N6 C62 C82 54.3(13) . . . . ?
O4 C61 C62 N6 -4.1(10) . . . . ?
O4 C61 C62 C82 119.7(9) . . . . ?
N5 C56 C63 C76 -56.8(11) . . . . ?
C57 C56 C63 C76 -174.9(9) . . . . ?
N5 C56 C63 C64 65.3(11) . . . . ?
C57 C56 C63 C64 -52.8(12) . . . . ?
N5 C56 C63 C70 -173.7(7) . . . . ?
C57 C56 C63 C70 68.3(11) . . . . ?
C76 C63 C64 C65 51.9(14) . . . . ?
C70 C63 C64 C65 170.8(10) . . . . ?
C56 C63 C64 C65 -69.1(13) . . . . ?
C76 C63 C64 C69 -139.7(10) . . . . ?
C70 C63 C64 C69 -20.7(14) . . . . ?
C56 C63 C64 C69 99.4(12) . . . . ?
C69 C64 C65 C66 5.4(18) . . . . ?
C63 C64 C65 C66 174.0(10) . . . . ?
C64 C65 C66 C67 3.7(18) . . . . ?
C65 C66 C67 C68 -5.9(16) . . . . ?
C66 C67 C68 C69 -0.1(16) . . . . ?
C65 C64 C69 C68 -11.1(17) . . . . ?
C63 C64 C69 C68 -179.6(10) . . . . ?
C67 C68 C69 C64 8.7(17) . . . . ?
C76 C63 C70 C71 -118.2(7) . . . . ?
C64 C63 C70 C71 119.0(7) . . . . ?
C56 C63 C70 C71 1.5(10) . . . . ?
C76 C63 C70 C75 62.1(8) . . . . ?
C64 C63 C70 C75 -60.6(9) . . . . ?
C56 C63 C70 C75 -178.1(6) . . . . ?
C75 C70 C71 C72 0.0 . . . . ?
C63 C70 C71 C72 -179.6(7) . . . . ?
C70 C71 C72 C73 0.0 . . . . ?
C71 C72 C73 C74 0.0 . . . . ?
C72 C73 C74 C75 0.0 . . . . ?
C73 C74 C75 C70 0.0 . . . . ?
C71 C70 C75 C74 0.0 . . . . ?
C63 C70 C75 C74 179.6(7) . . . . ?
C64 C63 C76 C77 -159.9(10) . . . . ?
C70 C63 C76 C77 77.9(12) . . . . ?
C56 C63 C76 C77 -41.7(14) . . . . ?
C64 C63 C76 C81 25.2(13) . . . . ?
C70 C63 C76 C81 -97.1(10) . . . . ?
C56 C63 C76 C81 143.4(10) . . . . ?
C81 C76 C77 C78 -2.8(16) . . . . ?
C63 C76 C77 C78 -177.9(10) . . . . ?
C76 C77 C78 C79 5.5(19) . . . . ?
C77 C78 C79 C80 -2.6(19) . . . . ?
C78 C79 C80 C81 -2.7(18) . . . . ?
C79 C80 C81 C76 5.2(19) . . . . ?
C77 C76 C81 C80 -2.3(17) . . . . ?
C63 C76 C81 C80 173.1(10) . . . . ?
N6 C62 C82 C83 -64.3(12) . . . . ?
C61 C62 C82 C83 175.6(9) . . . . ?
N6 C62 C82 C95 60.9(10) . . . . ?
C61 C62 C82 C95 -59.2(11) . . . . ?
N6 C62 C82 C89A 177(3) . . . . ?
C61 C62 C82 C89A 57(3) . . . . ?
N6 C62 C82 C89 -178(2) . . . . ?
C61 C62 C82 C89 62(2) . . . . ?
C95 C82 C83 C84 32.0(12) . . . . ?
C62 C82 C83 C84 154.4(10) . . . . ?
C89A C82 C83 C84 -87(2) . . . . ?
C89 C82 C83 C84 -89.8(18) . . . . ?
C95 C82 C83 C88 -152.1(9) . . . . ?
C62 C82 C83 C88 -29.7(13) . . . . ?
C89A C82 C83 C88 89(2) . . . . ?
C89 C82 C83 C88 86.1(18) . . . . ?
C88 C83 C84 C85 -2.5(16) . . . . ?
C82 C83 C84 C85 173.5(10) . . . . ?
C83 C84 C85 C86 0.8(18) . . . . ?
C84 C85 C86 C87 3.8(18) . . . . ?
C85 C86 C87 C88 -6.8(18) . . . . ?
C86 C87 C88 C83 4.9(16) . . . . ?
C84 C83 C88 C87 -0.5(15) . . . . ?
C82 C83 C88 C87 -176.6(9) . . . . ?
C83 C82 C89 C90 -103.3(19) . . . . ?
C95 C82 C89 C90 135.6(16) . . . . ?
C62 C82 C89 C90 18(2) . . . . ?
C83 C82 C89 C94 73(2) . . . . ?
C95 C82 C89 C94 -48(3) . . . . ?
C62 C82 C89 C94 -165.8(18) . . . . ?
C94 C89 C90 C91 0.0 . . . . ?
C82 C89 C90 C91 176(3) . . . . ?
C89 C90 C91 C92 0.0 . . . . ?
C90 C91 C92 C93 0.0 . . . . ?
C91 C92 C93 C94 0.0 . . . . ?
C92 C93 C94 C89 0.0 . . . . ?
C90 C89 C94 C93 0.0 . . . . ?
C82 C89 C94 C93 -176(3) . . . . ?
C83 C82 C89A C90A -94(3) . . . . ?
C95 C82 C89A C90A 145(3) . . . . ?
C62 C82 C89A C90A 29(4) . . . . ?
C83 C82 C89A C94A 75(3) . . . . ?
C95 C82 C89A C94A -46(3) . . . . ?
C62 C82 C89A C94A -161(2) . . . . ?
C94A C89A C90A C91A 0.0 . . . . ?
C82 C89A C90A C91A 169(5) . . . . ?
C89A C90A C91A C92A 0.0 . . . . ?
C90A C91A C92A C93A 0.0 . . . . ?
C91A C92A C93A C94A 0.0 . . . . ?
C92A C93A C94A C89A 0.0 . . . . ?
C90A C89A C94A C93A 0.0 . . . . ?
C82 C89A C94A C93A -170(5) . . . . ?
C83 C82 C95 C100 -139.3(9) . . . . ?
C62 C82 C95 C100 94.0(10) . . . . ?
C89A C82 C95 C100 -22(3) . . . . ?
C89 C82 C95 C100 -24(2) . . . . ?
C83 C82 C95 C96 46.0(12) . . . . ?
C62 C82 C95 C96 -80.8(11) . . . . ?
C89A C82 C95 C96 163(3) . . . . ?
C89 C82 C95 C96 161.5(18) . . . . ?
C100 C95 C96 C97 1.0(14) . . . . ?
C82 C95 C96 C97 176.3(10) . . . . ?
C95 C96 C97 C98 0.3(16) . . . . ?
C96 C97 C98 C99 -0.1(16) . . . . ?
C97 C98 C99 C100 -1.3(17) . . . . ?
C96 C95 C100 C99 -2.5(13) . . . . ?
C82 C95 C100 C99 -177.5(9) . . . . ?
C98 C99 C100 C95 2.8(16) . . . . ?
Ni2 N4 C101 C102 -168.1(12) . . . . ?
Ni2 N4 C101 C103 70.6(18) . . . . ?
Ni2 N4 C101 C104 -50(2) . . . . ?
N4 C101 C102 C105 -175.7(12) . . . . ?
C103 C101 C102 C105 -55.1(16) . . . . ?
C104 C101 C102 C105 59.9(16) . . . . ?
N4 C101 C103 C107 179.3(11) . . . . ?
C102 C101 C103 C107 57.9(14) . . . . ?
C104 C101 C103 C107 -55.9(13) . . . . ?
N4 C101 C104 C109 -176.0(13) . . . . ?
C102 C101 C104 C109 -54.6(15) . . . . ?
C103 C101 C104 C109 62.7(15) . . . . ?
C101 C102 C105 C110 -67.3(17) . . . . ?
C101 C102 C105 C106 55.9(19) . . . . ?
C110 C105 C106 C107 54(2) . . . . ?
C102 C105 C106 C107 -58(2) . . . . ?
C105 C106 C107 C108 -60.8(18) . . . . ?
C105 C106 C107 C103 61.1(18) . . . . ?
C101 C103 C107 C108 58.6(17) . . . . ?
C101 C103 C107 C106 -60.9(16) . . . . ?
C106 C107 C108 C109 59.0(17) . . . . ?
C103 C107 C108 C109 -61.2(18) . . . . ?
C107 C108 C109 C110 -51.4(19) . . . . ?
C107 C108 C109 C104 60.3(17) . . . . ?
C101 C104 C109 C110 57.6(17) . . . . ?
C101 C104 C109 C108 -63.2(17) . . . . ?
C106 C105 C110 C109 -45(2) . . . . ?
C102 C105 C110 C109 74.4(18) . . . . ?
C108 C109 C110 C105 42(2) . . . . ?
C104 C109 C110 C105 -71.2(17) . . . . ?
Ni2 N4 C201 C202 141(3) . . . . ?
Ni2 N4 C201 C203 30(4) . . . . ?
Ni2 N4 C201 C204 -98(4) . . . . ?
N4 C201 C202 C205 -169(3) . . . . ?
C203 C201 C202 C205 -61(3) . . . . ?
C204 C201 C202 C205 55(3) . . . . ?
N4 C201 C203 C207 168(3) . . . . ?
C202 C201 C203 C207 65(3) . . . . ?
C204 C201 C203 C207 -52(4) . . . . ?
N4 C201 C204 C209 176(3) . . . . ?
C202 C201 C204 C209 -67(3) . . . . ?
C203 C201 C204 C209 49(3) . . . . ?
C201 C202 C205 C206 63(4) . . . . ?
C201 C202 C205 C210 -59(3) . . . . ?
C210 C205 C206 C207 69(5) . . . . ?
C202 C205 C206 C207 -53(4) . . . . ?
C201 C203 C207 C208 62(4) . . . . ?
C201 C203 C207 C206 -54(4) . . . . ?
C205 C206 C207 C208 -60(5) . . . . ?
C205 C206 C207 C203 47(5) . . . . ?
C203 C207 C208 C209 -87(5) . . . . ?
C206 C207 C208 C209 31(7) . . . . ?
C207 C208 C209 C210 -13(8) . . . . ?
C207 C208 C209 C204 79(5) . . . . ?
C201 C204 C209 C210 65(3) . . . . ?
C201 C204 C209 C208 -56(4) . . . . ?
C208 C209 C210 C205 22(8) . . . . ?
C204 C209 C210 C205 -68(4) . . . . ?
C206 C205 C210 C209 -50(6) . . . . ?
C202 C205 C210 C209 76(5) . . . . ?
